data_1569153
loop_
_publ_author_name
'Jin, Qiu-Yan'
'Liang, Yuan-Yuan'
'Zhang, Zhi-Hui'
'Meng, Liao'
'Geng, Jun-Shan'
'Hu, Kong-Qiu'
'Yu, Ji-Pan'
'Chai, Zhi-Fang'
'Mei, Lei'
'Shi, Wei-Qun'

_publ_section_title
;
 Colossal negative thermal expansion in a cucurbit[8]uril-enabled
 uranyl-organic polythreading framework <i>via</i> thermally induced
 relaxation.
;
_journal_issue 23
_journal_name_full 'Chemical science'
_journal_page_first 6330
_journal_page_last 6340
_journal_paper_doi 10.1039/d3sc01343j
_journal_volume 14
_journal_year 2023
_chemical_formula_moiety 'C156 H140 N44 O50 U6, C48 H48 N32 O16'
_chemical_formula_sum 'C204 H182 N76 O66 U6'
_chemical_formula_weight 6182.42
_space_group_crystal_system monoclinic
_space_group_IT_number 15
_space_group_name_Hall '-C 2yc'
_space_group_name_H-M_alt 'C 1 2/c 1'
_atom_sites_solution_hydrogens mixed
_audit_creation_date 2022-09-06
_audit_creation_method
;
Olex2 1.3
(compiled 2020.06.28 svn.raecde09e for OlexSys, GUI svn.r6132)
;
_audit_update_record
;
2022-11-10 deposited with the CCDC.	2023-05-10 downloaded from the CCDC.
;
_cell_angle_alpha 90
_cell_angle_beta 126.895(2)
_cell_angle_gamma 90
_cell_formula_units_Z 4
_cell_length_a 50.132(3)
_cell_length_b 17.1643(12)
_cell_length_c 36.047(2)
_cell_measurement_reflns_used 9807
_cell_measurement_temperature 300(2)
_cell_measurement_theta_max 25.85
_cell_measurement_theta_min 2.58
_cell_volume 24806(3)
_computing_cell_refinement 'SAINT V8.40B (?, 2016)'
_computing_data_reduction 'SAINT V8.40B (?, 2016)'
_computing_molecular_graphics 'Olex2 1.3 (Dolomanov et al., 2009)'
_computing_publication_material 'Olex2 1.3 (Dolomanov et al., 2009)'
_computing_structure_refinement 'SHELXL 2018/3 (Sheldrick, 2015)'
_computing_structure_solution 'SHELXT 2018/2 (Sheldrick, 2018)'
_diffrn_ambient_temperature 300.0
_diffrn_measured_fraction_theta_full 0.991
_diffrn_measured_fraction_theta_max 0.979
_diffrn_measurement_device_type 'Bruker APEX-II CCD'
_diffrn_measurement_method '\f and \w scans'
_diffrn_radiation_type MoK\a
_diffrn_radiation_wavelength 0.71073
_diffrn_reflns_av_R_equivalents 0.0900
_diffrn_reflns_av_unetI/netI 0.0838
_diffrn_reflns_Laue_measured_fraction_full 0.991
_diffrn_reflns_Laue_measured_fraction_max 0.979
_diffrn_reflns_limit_h_max 65
_diffrn_reflns_limit_h_min -65
_diffrn_reflns_limit_k_max 22
_diffrn_reflns_limit_k_min -22
_diffrn_reflns_limit_l_max 45
_diffrn_reflns_limit_l_min -41
_diffrn_reflns_number 127890
_diffrn_reflns_point_group_measured_fraction_full 0.991
_diffrn_reflns_point_group_measured_fraction_max 0.979
_diffrn_reflns_theta_full 25.242
_diffrn_reflns_theta_max 27.571
_diffrn_reflns_theta_min 2.355
_diffrn_source_current 30.0
_diffrn_source_power 1.5
_diffrn_source_voltage 50.0
_diffrn_standards_number 0
_exptl_absorpt_coefficient_mu 3.997
_exptl_absorpt_correction_T_max 0.7456
_exptl_absorpt_correction_T_min 0.5722
_exptl_absorpt_correction_type none
_exptl_absorpt_process_details
;
SADABS-2016/2 (Bruker,2016/2) was used for absorption correction.
wR2(int) was 0.0848 before and 0.0709 after correction.
The Ratio of minimum to maximum transmission is 0.7674.
The \l/2 correction factor is Not present.
;
_exptl_crystal_colour yellow
_exptl_crystal_colour_primary yellow
_exptl_crystal_density_diffrn 1.655
_exptl_crystal_description block
_exptl_crystal_F_000 12072
_refine_diff_density_max 2.532
_refine_diff_density_min -2.282
_refine_diff_density_rms 0.189
_refine_ls_extinction_method none
_refine_ls_goodness_of_fit_ref 1.022
_refine_ls_hydrogen_treatment constr
_refine_ls_matrix_type full
_refine_ls_number_parameters 1585
_refine_ls_number_reflns 28125
_refine_ls_number_restraints 12
_refine_ls_restrained_S_all 1.023
_refine_ls_R_factor_all 0.1079
_refine_ls_R_factor_gt 0.0651
_refine_ls_shift/su_max 0.006
_refine_ls_shift/su_mean 0.000
_refine_ls_structure_factor_coef Fsqd
_refine_ls_weighting_details 'w=1/[\s^2^(Fo^2^)+(0.0783P)^2^+451.8502P] where P=(Fo^2^+2Fc^2^)/3'
_refine_ls_weighting_scheme calc
_refine_ls_wR_factor_gt 0.1589
_refine_ls_wR_factor_ref 0.1829
_reflns_Friedel_coverage 0.000
_reflns_number_gt 18419
_reflns_number_total 28125
_reflns_threshold_expression 'I > 2\s(I)'
_cod_data_source_file d3sc01343j3.cif
_cod_data_source_block U3bcbpy3CB8_300K_B2
_cod_depositor_comments 'Adding full bibliography for 1569127--1569159.cif.'
_cod_database_code 1569153
_shelx_shelxl_version_number 2018/3
_shelx_space_group_comment
;
The symmetry employed for this shelxl refinement is uniquely defined
by the following loop, which should always be used as a source of
symmetry information in preference to the above space-group names.
They are only intended as comments.
;
_olex2_refinement_description
;
1. Fixed Uiso
 At 1.2 times of:
  All C(H) groups, All C(H,H) groups
 At 1.5 times of:
  All O(H,H) groups
2. Uiso/Uaniso restraints and constraints
Uanis(C19) \\sim Ueq: with sigma of 0.001 and sigma for terminal atoms of 0.002
Uanis(O17) \\sim Ueq: with sigma of 0.003 and sigma for terminal atoms of 0.006
3.a Riding coordinates:
 O16(H16A,H16B), O17(H17A,H17B)
3.b Ternary CH refined with riding coordinates:
 C97(H97), C95(H95), C96(H96), C101(H101), C98(H98), C99(H99), C102(H102),
 C100(H100), C78(H78), C73(H73), C71(H71), C75(H75), C74(H74), C72(H72),
 C77(H77), C76(H76)
3.c Secondary CH2 refined with riding coordinates:
 C89(H89A,H89B), C86(H86A,H86B), C93(H93A,H93B), C8(H8A,H8B), C44(H44A,H44B),
 C80(H80A,H80B), C91(H91A,H91B), C56(H56A,H56B), C82(H82A,H82B), C88(H88A,H88B),
  C84(H84A,H84B), C62(H62A,H62B), C26(H26A,H26B), C70(H70A,H70B), C60(H60A,
 H60B), C66(H66A,H66B), C64(H64A,H64B), C58(H58A,H58B), C68(H68A,H68B)
3.d Aromatic/amide H refined with riding coordinates:
 C22(H22), C28(H28), C3(H3), C21(H21), C25(H25), C7(H7), C43(H43), C27(H27),
 C42(H42), C52(H52), C46(H46), C13(H13), C49(H49), C33(H33), C4(H4), C54(H54),
 C12(H12), C53(H53), C45(H45), C31(H31), C51(H51), C36(H36), C30(H30), C48(H48),
  C9(H9), C35(H35), C24(H24), C39(H39), C10(H10), C17(H17), C34(H34), C40(H40),
 C15(H15), C18(H18), C16(H16), C6(H6)
;
_smtbx_masks_void_probe_radius 1.2
_smtbx_masks_void_truncation_radius 1.2
_olex2_submission_special_instructions 'No special instructions were received'

loop_
_space_group_symop_operation_xyz
'x, y, z'
'-x, y, -z+1/2'
'x+1/2, y+1/2, z'
'-x+1/2, y+1/2, -z+1/2'
'-x, -y, -z'
'x, -y, z-1/2'
'-x+1/2, -y+1/2, -z'
'x+1/2, -y+1/2, z-1/2'

loop_
_atom_site_label
_atom_site_type_symbol
_atom_site_fract_x
_atom_site_fract_y
_atom_site_fract_z
_atom_site_U_iso_or_equiv
_atom_site_adp_type
_atom_site_occupancy
_atom_site_site_symmetry_order
_atom_site_calc_flag
_atom_site_refinement_flags_posn
_atom_site_refinement_flags_adp
_atom_site_refinement_flags_occupancy
_atom_site_disorder_assembly
_atom_site_disorder_group
U1 U 1.16987(2) 0.13818(2) 0.65666(2) 0.02807(9) Uani 1 1 d . . . . .
U2 U 1.15675(2) -0.06689(2) 0.70813(2) 0.02904(9) Uani 1 1 d . . . . .
U3 U 1.09099(2) 0.08085(2) 0.63789(2) 0.04413(12) Uani 1 1 d . . . . .
O21 O 1.1094(2) 0.6760(6) 0.6127(4) 0.077(3) Uani 1 1 d . . . . .
O8 O 1.11268(16) 0.1646(4) 0.6121(3) 0.0396(17) Uani 1 1 d . . . . .
O7 O 1.14362(15) 0.0425(4) 0.6668(3) 0.0383(16) Uani 1 1 d . . . . .
O13 O 1.20676(17) -0.0630(4) 0.7163(3) 0.0418(17) Uani 1 1 d . . . . .
O12 O 1.21800(16) 0.0610(4) 0.7175(2) 0.0381(16) Uani 1 1 d . . . . .
O10 O 1.15877(17) 0.2529(4) 0.6114(2) 0.0405(17) Uani 1 1 d . . . . .
O14 O 1.18700(17) -0.1842(4) 0.7584(3) 0.0397(16) Uani 1 1 d . . . . .
O1 O 1.16796(18) 0.0843(4) 0.6129(2) 0.0407(16) Uani 1 1 d . . . . .
O15 O 1.14070(18) -0.1500(4) 0.7479(3) 0.0436(17) Uani 1 1 d . . . . .
O3 O 1.13931(18) -0.1294(4) 0.6593(2) 0.0461(18) Uani 1 1 d . . . . .
O16 O 1.22342(17) 0.1964(5) 0.6819(3) 0.055(2) Uani 1 1 d . . . . .
H16A H 1.231643 0.170535 0.670579 0.083 Uiso 1 1 d R U . . .
H16B H 1.237883 0.190935 0.711399 0.083 Uiso 1 1 d R U . . .
O4 O 1.1766(2) -0.0113(4) 0.7586(3) 0.0470(18) Uani 1 1 d . . . . .
O2 O 1.17438(19) 0.1948(4) 0.7015(2) 0.0413(17) Uani 1 1 d . . . . .
O18 O 1.04881(18) 0.1852(4) 0.5950(3) 0.058(2) Uani 1 1 d . . . . .
O9 O 1.10341(18) -0.0330(4) 0.6816(3) 0.056(2) Uani 1 1 d . . . . .
O29 O 1.19980(18) 0.6492(4) 0.6037(3) 0.0457(18) Uani 1 1 d . . . . .
O6 O 1.10599(19) 0.1382(5) 0.6880(3) 0.054(2) Uani 1 1 d . . . . .
O5 O 1.0724(2) 0.0261(4) 0.5862(3) 0.066(3) Uani 1 1 d . . . . .
N33 N 1.1673(2) 0.7731(5) 0.2999(3) 0.0356(18) Uani 1 1 d . . . . .
O11 O 1.1148(2) 0.2193(5) 0.5414(3) 0.068(3) Uani 1 1 d . . . . .
N38 N 1.2001(2) 0.9630(5) 0.5842(3) 0.0366(19) Uani 1 1 d . . . . .
N28 N 1.2077(2) 0.7789(4) 0.6259(3) 0.0347(18) Uani 1 1 d . . . . .
N35 N 1.1146(2) 0.8981(5) 0.3492(3) 0.044(2) Uani 1 1 d . . . . .
O26 O 1.2240(2) 1.0454(5) 0.5609(3) 0.052(2) Uani 1 1 d . . . . .
N34 N 1.1334(2) 0.8435(5) 0.3064(3) 0.043(2) Uani 1 1 d . . . . .
N25 N 1.1738(2) 0.9493(5) 0.3373(3) 0.041(2) Uani 1 1 d . . . . .
O28 O 1.22933(19) 0.9801(5) 0.3797(3) 0.053(2) Uani 1 1 d . . . . .
N26 N 1.2057(2) 0.8811(5) 0.3263(3) 0.0369(19) Uani 1 1 d . . . . .
O32 O 1.1326(2) 0.7084(5) 0.3115(3) 0.061(2) Uani 1 1 d . . . . .
O22 O 0.9184(2) 0.3378(6) 0.5160(4) 0.079(3) Uani 1 1 d . . . . .
C19 C 1.22866(19) -0.0074(5) 0.7281(3) 0.0200(16) Uani 1 1 d . U . . .
C1 C 1.1369(3) 0.2671(6) 0.5686(4) 0.043(2) Uani 1 1 d . . . . .
N31 N 1.2446(2) 0.8898(5) 0.6501(3) 0.0361(19) Uani 1 1 d . . . . .
N3 N 1.38726(19) -0.0907(5) 0.8674(3) 0.0383(19) Uani 1 1 d . . . . .
N37 N 1.1682(2) 1.0111(5) 0.5134(3) 0.0398(19) Uani 1 1 d . . . . .
N2 N 1.2762(4) 0.7140(9) 0.4528(6) 0.091(5) Uani 1 1 d . . . . .
N29 N 1.1622(2) 0.8527(5) 0.5600(3) 0.039(2) Uani 1 1 d . . . . .
N19 N 0.9952(3) 0.4601(7) 0.6768(4) 0.062(3) Uani 1 1 d . . . . .
N1 N 1.1619(2) 0.5891(5) 0.4930(3) 0.041(2) Uani 1 1 d . . . . .
N10 N 1.0514(2) 0.4209(7) 0.7059(4) 0.056(3) Uani 1 1 d . . . . .
N20 N 0.9751(3) 0.3465(7) 0.6408(4) 0.062(3) Uani 1 1 d . . . . .
N21 N 0.9547(2) 0.2567(7) 0.5773(5) 0.067(3) Uani 1 1 d . . . . .
O23 O 0.9395(2) 0.4529(6) 0.6123(3) 0.070(3) Uani 1 1 d . . . . .
O30 O 1.1326(2) 0.7659(5) 0.4997(3) 0.059(2) Uani 1 1 d . . . . .
N32 N 1.2884(2) 0.8090(4) 0.6852(3) 0.0355(18) Uani 1 1 d . . . . .
N22 N 0.9403(2) 0.2254(6) 0.5079(4) 0.065(3) Uani 1 1 d . . . . .
N27 N 1.2505(2) 0.6983(4) 0.6639(3) 0.0354(18) Uani 1 1 d . . . . .
N7 N 0.9931(2) 0.1592(6) 0.5412(4) 0.057(3) Uani 1 1 d . . . . .
N14 N 1.0727(2) 0.7754(6) 0.5675(4) 0.063(3) Uani 1 1 d . . . . .
N8 N 1.0104(2) 0.2103(6) 0.6085(4) 0.056(3) Uani 1 1 d . . . . .
O31 O 1.2916(2) 0.9268(4) 0.6577(3) 0.054(2) Uani 1 1 d . . . . .
N6 N 1.2290(3) -0.2568(7) 1.1169(4) 0.058(3) Uani 1 1 d . . . . .
N5 N 1.1823(3) -0.4369(5) 0.9122(3) 0.047(2) Uani 1 1 d . . . . .
N24 N 1.1518(2) 1.0086(5) 0.3746(3) 0.043(2) Uani 1 1 d . . . . .
O33 O 1.1040(2) 0.7905(5) 0.3777(3) 0.063(2) Uani 1 1 d . . . . .
N23 N 1.1505(2) 1.0254(5) 0.4348(3) 0.044(2) Uani 1 1 d . . . . .
N30 N 1.1322(2) 0.8976(6) 0.4884(3) 0.048(2) Uani 1 1 d . . . . .
O19 O 1.0811(2) 0.3496(5) 0.6875(3) 0.062(2) Uani 1 1 d . . . . .
O25 O 0.9696(2) 0.7992(6) 0.5228(4) 0.087(3) Uani 1 1 d . . . . .
C97 C 1.1724(2) 0.8524(5) 0.2910(3) 0.032(2) Uani 1 1 d . . . . .
H97 H 1.166291 0.858088 0.259784 0.038 Uiso 1 1 calc R U . . .
C5 C 1.1387(3) 0.4945(5) 0.5215(4) 0.038(2) Uani 1 1 d . . . . .
C95 C 1.2343(3) 0.8251(5) 0.6644(3) 0.035(2) Uani 1 1 d . . . . .
H95 H 1.228528 0.842414 0.684658 0.042 Uiso 1 1 calc R U . . .
C96 C 1.2643(2) 0.7705(6) 0.6899(3) 0.035(2) Uani 1 1 d . . . . .
H96 H 1.273297 0.763810 0.722528 0.042 Uiso 1 1 calc R U . . .
O20 O 1.1103(2) 0.5509(6) 0.7013(3) 0.067(2) Uani 1 1 d . . . . .
O27 O 1.1968(2) 1.0670(5) 0.4410(3) 0.063(2) Uani 1 1 d . . . . .
C37 C 1.1652(2) -0.1961(5) 0.7649(3) 0.033(2) Uani 1 1 d . . . . .
C29 C 1.4376(2) -0.0630(6) 0.9593(4) 0.042(2) Uani 1 1 d . . . . .
N9 N 1.0313(2) 0.3075(6) 0.6698(4) 0.061(3) Uani 1 1 d . . . . .
N4 N 1.5243(3) -0.0089(9) 1.0964(4) 0.074(4) Uani 1 1 d . . . . .
N36 N 1.1143(2) 0.9139(6) 0.4101(3) 0.049(2) Uani 1 1 d . . . . .
N13 N 1.0789(2) 0.7406(6) 0.6312(4) 0.067(3) Uani 1 1 d . . . . .
C79 C 1.1998(3) 1.0101(6) 0.5530(4) 0.038(2) Uani 1 1 d . . . . .
C2 C 1.1376(3) 0.3451(5) 0.5519(3) 0.036(2) Uani 1 1 d . . . . .
C22 C 1.3071(2) -0.1201(6) 0.8006(3) 0.038(2) Uani 1 1 d . . . . .
H22 H 1.315128 -0.165432 0.818229 0.045 Uiso 1 1 calc R U . . .
O24 O 0.9658(2) 0.6476(6) 0.6093(4) 0.076(3) Uani 1 1 d . . . . .
O17 O 1.0377(3) 0.0421(6) 0.6326(4) 0.085(3) Uani 1 1 d . U . . .
H17A H 1.025581 0.082208 0.625814 0.127 Uiso 1 1 d R U . . .
H17B H 1.043561 0.028548 0.659204 0.127 Uiso 1 1 d R U . . .
C89 C 1.2272(3) 0.9639(6) 0.6329(4) 0.045(3) Uani 1 1 d . . . . .
H89A H 1.218517 0.977366 0.649997 0.054 Uiso 1 1 calc R U . . .
H89B H 1.242916 1.003994 0.638873 0.054 Uiso 1 1 calc R U . . .
C86 C 1.1721(2) 0.7992(7) 0.5977(4) 0.044(3) Uani 1 1 d . . . . .
H86A H 1.158982 0.751964 0.584723 0.052 Uiso 1 1 calc R U . . .
H86B H 1.167281 0.822819 0.617481 0.052 Uiso 1 1 calc R U . . .
C32 C 1.4665(3) -0.0467(7) 1.0074(4) 0.043(2) Uani 1 1 d . . . . .
C28 C 1.4323(3) -0.1384(7) 0.9410(4) 0.051(3) Uani 1 1 d . . . . .
H28 H 1.445841 -0.179469 0.959877 0.062 Uiso 1 1 calc R U . . .
C90 C 1.2764(3) 0.8804(6) 0.6634(4) 0.039(2) Uani 1 1 d . . . . .
C93 C 1.1058(3) 0.8620(7) 0.3066(4) 0.049(3) Uani 1 1 d . . . . .
H93A H 1.093473 0.814468 0.301371 0.058 Uiso 1 1 calc R U . . .
H93B H 1.091024 0.896832 0.280909 0.058 Uiso 1 1 calc R U . . .
C3 C 1.1131(3) 0.3697(6) 0.5062(4) 0.046(3) Uani 1 1 d . . . . .
H3 H 1.096175 0.335129 0.485775 0.055 Uiso 1 1 calc R U . . .
C85 C 1.2180(2) 0.7044(5) 0.6286(3) 0.033(2) Uani 1 1 d . . . . .
C101 C 1.1673(3) 0.9354(6) 0.5668(3) 0.038(2) Uani 1 1 d . . . . .
H101 H 1.160195 0.955852 0.585030 0.046 Uiso 1 1 calc R U . . .
C98 C 1.1499(3) 0.9005(6) 0.2973(4) 0.038(2) Uani 1 1 d . . . . .
H98 H 1.134007 0.931797 0.269769 0.045 Uiso 1 1 calc R U . . .
C81 C 1.1698(3) 1.0366(6) 0.4198(4) 0.046(3) Uani 1 1 d . . . . .
C21 C 1.2747(2) -0.0982(5) 0.7794(3) 0.033(2) Uani 1 1 d . . . . .
H21 H 1.260732 -0.129307 0.782027 0.040 Uiso 1 1 calc R U . . .
C25 C 1.2836(2) 0.0164(6) 0.7504(4) 0.040(2) Uani 1 1 d . . . . .
H25 H 1.276149 0.063850 0.734848 0.047 Uiso 1 1 calc R U . . .
C38 C 1.1666(3) -0.2670(6) 0.7913(3) 0.038(2) Uani 1 1 d . . . . .
C7 C 1.1619(3) 0.3965(6) 0.5808(3) 0.036(2) Uani 1 1 d . . . . .
H7 H 1.178535 0.381109 0.611157 0.043 Uiso 1 1 calc R U . . .
C50 C 1.2138(3) -0.3263(6) 1.0374(4) 0.045(3) Uani 1 1 d . . . . .
C99 C 1.1193(3) 0.9808(6) 0.3574(4) 0.041(2) Uani 1 1 d . . . . .
H99 H 1.101716 1.010419 0.330212 0.049 Uiso 1 1 calc R U . . .
C87 C 1.1430(3) 0.8310(6) 0.5153(4) 0.038(2) Uani 1 1 d . . . . .
C20 C 1.2625(2) -0.0290(5) 0.7537(3) 0.031(2) Uani 1 1 d . . . . .
C83 C 1.2046(3) 0.9417(6) 0.3504(4) 0.040(2) Uani 1 1 d . . . . .
C43 C 1.1907(3) -0.3221(6) 0.8059(4) 0.045(3) Uani 1 1 d . . . . .
H43 H 1.206429 -0.315917 0.800336 0.054 Uiso 1 1 calc R U . . .
C27 C 1.4069(3) -0.1508(6) 0.8949(4) 0.047(3) Uani 1 1 d . . . . .
H27 H 1.403104 -0.200580 0.882463 0.057 Uiso 1 1 calc R U . . .
C42 C 1.1913(3) -0.3874(6) 0.8290(4) 0.050(3) Uani 1 1 d . . . . .
H42 H 1.207672 -0.425051 0.838951 0.060 Uiso 1 1 calc R U . . .
C8 C 1.1378(3) 0.5766(5) 0.5044(4) 0.041(2) Uani 1 1 d . . . . .
H8A H 1.115431 0.587267 0.476902 0.050 Uiso 1 1 calc R U . . .
H8B H 1.142829 0.613715 0.528057 0.050 Uiso 1 1 calc R U . . .
C52 C 1.2054(4) -0.2299(8) 1.0756(5) 0.062(3) Uani 1 1 d . . . . .
H52 H 1.194516 -0.185048 1.074448 0.074 Uiso 1 1 calc R U . . .
C46 C 1.1695(3) -0.3804(7) 0.9583(4) 0.048(3) Uani 1 1 d . . . . .
H46 H 1.153509 -0.365769 0.962294 0.058 Uiso 1 1 calc R U . . .
C23 C 1.3280(2) -0.0753(6) 0.7960(3) 0.033(2) Uani 1 1 d . . . . .
C47 C 1.2027(3) -0.3652(6) 0.9934(4) 0.043(2) Uani 1 1 d . . . . .
C13 C 1.1933(3) 0.5712(6) 0.5223(4) 0.046(3) Uani 1 1 d . . . . .
H13 H 1.200841 0.545673 0.549793 0.055 Uiso 1 1 calc R U . . .
C11 C 1.2050(3) 0.6260(6) 0.4715(4) 0.046(3) Uani 1 1 d . . . . .
C63 C 0.9997(3) 0.8038(8) 0.5476(5) 0.062(4) Uani 1 1 d . . . . .
C49 C 1.2144(3) -0.4247(6) 0.9449(5) 0.050(3) Uani 1 1 d . . . . .
H49 H 1.229642 -0.439895 0.939559 0.060 Uiso 1 1 calc R U . . .
C102 C 1.1455(3) 0.9687(6) 0.5164(4) 0.041(2) Uani 1 1 d . . . . .
H102 H 1.127596 1.002049 0.510885 0.049 Uiso 1 1 calc R U . . .
C33 C 1.4957(3) -0.0921(7) 1.0295(4) 0.055(3) Uani 1 1 d . . . . .
H33 H 1.496626 -0.135143 1.014615 0.066 Uiso 1 1 calc R U . . .
C4 C 1.1130(3) 0.4416(6) 0.4903(4) 0.042(2) Uani 1 1 d . . . . .
H4 H 1.096416 0.455833 0.459748 0.051 Uiso 1 1 calc R U . . .
C54 C 1.2390(3) -0.3542(8) 1.0799(4) 0.056(3) Uani 1 1 d . . . . .
H54 H 1.251165 -0.397285 1.082190 0.067 Uiso 1 1 calc R U . . .
C12 C 1.2155(3) 0.5898(6) 0.5128(4) 0.043(2) Uani 1 1 d . . . . .
H12 H 1.238013 0.577948 0.534571 0.051 Uiso 1 1 calc R U . . .
C100 C 1.1184(3) 0.9928(7) 0.3992(4) 0.048(3) Uani 1 1 d . . . . .
H100 H 1.100118 1.027043 0.391499 0.058 Uiso 1 1 calc R U . . .
C94 C 1.1104(3) 0.8593(7) 0.3787(4) 0.051(3) Uani 1 1 d . . . . .
C53 C 1.2465(3) -0.3192(8) 1.1189(5) 0.062(3) Uani 1 1 d . . . . .
H53 H 1.264073 -0.338497 1.147708 0.074 Uiso 1 1 calc R U . . .
C92 C 1.1434(3) 0.7687(6) 0.3062(4) 0.042(2) Uani 1 1 d . . . . .
C44 C 1.1702(3) -0.4660(6) 0.8652(4) 0.051(3) Uani 1 1 d . . . . .
H44A H 1.148372 -0.489679 0.849547 0.061 Uiso 1 1 calc R U . . .
H44B H 1.185472 -0.504811 0.868204 0.061 Uiso 1 1 calc R U . . .
C80 C 1.1587(3) 1.0629(6) 0.4758(4) 0.047(3) Uani 1 1 d . . . . .
H80A H 1.139628 1.093289 0.467866 0.056 Uiso 1 1 calc R U . . .
H80B H 1.176929 1.098841 0.486533 0.056 Uiso 1 1 calc R U . . .
C45 C 1.1595(3) -0.4161(7) 0.9182(4) 0.050(3) Uani 1 1 d . . . . .
H45 H 1.137046 -0.425947 0.895135 0.060 Uiso 1 1 calc R U . . .
C31 C 1.3911(3) -0.0191(6) 0.8850(4) 0.051(3) Uani 1 1 d . . . . .
H31 H 1.377032 0.021231 0.866059 0.061 Uiso 1 1 calc R U . . .
C91 C 1.1764(2) 0.7063(6) 0.2847(4) 0.039(2) Uani 1 1 d . . . . .
H91A H 1.164585 0.660603 0.283641 0.047 Uiso 1 1 calc R U . . .
H91B H 1.169531 0.715801 0.253546 0.047 Uiso 1 1 calc R U . . .
C41 C 1.1684(3) -0.3974(6) 0.8376(4) 0.050(3) Uani 1 1 d . . . . .
C55 C 1.0203(3) 0.1846(6) 0.5828(5) 0.054(3) Uani 1 1 d . . . . .
C51 C 1.1954(3) -0.2604(7) 1.0350(5) 0.057(3) Uani 1 1 d . . . . .
H51 H 1.177459 -0.240048 1.006883 0.068 Uiso 1 1 calc R U . . .
C36 C 1.4672(3) 0.0172(9) 1.0307(4) 0.069(4) Uani 1 1 d . . . . .
H36 H 1.448565 0.048922 1.017695 0.083 Uiso 1 1 calc R U . . .
C56 C 1.0338(3) 0.2286(7) 0.6586(5) 0.062(4) Uani 1 1 d . . . . .
H56A H 1.029511 0.193321 0.675521 0.074 Uiso 1 1 calc R U . . .
H56B H 1.056384 0.219430 0.668977 0.074 Uiso 1 1 calc R U . . .
C82 C 1.1622(3) 1.0212(6) 0.3458(4) 0.048(3) Uani 1 1 d . . . . .
H82A H 1.180134 1.059155 0.360448 0.058 Uiso 1 1 calc R U . . .
H82B H 1.143721 1.042550 0.316301 0.058 Uiso 1 1 calc R U . . .
C61 C 1.0893(3) 0.7248(7) 0.6040(5) 0.059(3) Uani 1 1 d . . . . .
C65 C 0.9954(4) 0.6452(9) 0.6407(5) 0.064(4) Uani 1 1 d . . . . .
C88 C 1.1047(3) 0.8967(8) 0.4400(4) 0.048(3) Uani 1 1 d . . . . .
H88A H 1.088315 0.934688 0.434323 0.058 Uiso 1 1 calc R U . . .
H88B H 1.094257 0.845767 0.432007 0.058 Uiso 1 1 calc R U . . .
C78 C 1.0537(3) 0.8326(7) 0.5721(5) 0.068(4) Uani 1 1 d . . . . .
H78 H 1.063172 0.884996 0.577713 0.081 Uiso 1 1 calc R U . . .
C30 C 1.4156(3) -0.0062(7) 0.9309(4) 0.051(3) Uani 1 1 d . . . . .
H30 H 1.417507 0.042903 0.943204 0.061 Uiso 1 1 calc R U . . .
C84 C 1.2685(3) 0.6253(6) 0.6805(4) 0.040(2) Uani 1 1 d . . . . .
H84A H 1.252763 0.582710 0.664446 0.048 Uiso 1 1 calc R U . . .
H84B H 1.278664 0.620183 0.713322 0.048 Uiso 1 1 calc R U . . .
C48 C 1.2259(3) -0.3910(7) 0.9859(4) 0.051(3) Uani 1 1 d . . . . .
H48 H 1.248655 -0.384867 1.008831 0.061 Uiso 1 1 calc R U . . .
C59 C 1.0878(3) 0.5828(8) 0.7003(4) 0.054(3) Uani 1 1 d . . . . .
C62 C 0.9957(3) 0.1234(8) 0.5072(6) 0.082(5) Uani 1 1 d . . . . .
H62A H 1.019016 0.113828 0.521386 0.098 Uiso 1 1 calc R U . . .
H62B H 0.984471 0.073260 0.498587 0.098 Uiso 1 1 calc R U . . .
C9 C 1.1501(3) 0.6212(8) 0.4523(5) 0.061(4) Uani 1 1 d . . . . .
H9 H 1.127330 0.630820 0.431133 0.073 Uiso 1 1 calc R U . . .
C14 C 1.2288(4) 0.6531(7) 0.4629(5) 0.057(3) Uani 1 1 d . . . . .
C26 C 1.3632(3) -0.1045(7) 0.8165(4) 0.046(3) Uani 1 1 d . . . . .
H26A H 1.362284 -0.159919 0.810548 0.055 Uiso 1 1 calc R U . . .
H26B H 1.371243 -0.078462 0.801083 0.055 Uiso 1 1 calc R U . . .
C35 C 1.4969(3) 0.0339(9) 1.0749(5) 0.069(4) Uani 1 1 d . . . . .
H35 H 1.497297 0.078339 1.089976 0.083 Uiso 1 1 calc R U . . .
C24 C 1.3159(3) -0.0075(7) 0.7700(4) 0.049(3) Uani 1 1 d . . . . .
H24 H 1.329483 0.021852 0.765785 0.059 Uiso 1 1 calc R U . . .
C39 C 1.1432(3) -0.2773(8) 0.7986(4) 0.059(4) Uani 1 1 d . . . . .
H39 H 1.126534 -0.240239 0.787996 0.071 Uiso 1 1 calc R U . . .
C67 C 0.9671(4) 0.4206(9) 0.6406(5) 0.060(3) Uani 1 1 d . . . . .
C73 C 1.0087(3) 0.3281(8) 0.6799(5) 0.062(4) Uani 1 1 d . . . . .
H73 H 1.008767 0.288739 0.699614 0.074 Uiso 1 1 calc R U . . .
C71 C 0.9632(3) 0.1650(8) 0.5387(5) 0.066(4) Uani 1 1 d . . . . .
H71 H 0.951911 0.114514 0.531125 0.079 Uiso 1 1 calc R U . . .
C10 C 1.1711(3) 0.6406(8) 0.4408(5) 0.066(4) Uani 1 1 d . . . . .
H10 H 1.162391 0.663669 0.412237 0.079 Uiso 1 1 calc R U . . .
C57 C 1.0574(3) 0.3591(7) 0.6873(4) 0.052(3) Uani 1 1 d . . . . .
C75 C 1.0469(3) 0.6087(8) 0.7108(5) 0.062(3) Uani 1 1 d . . . . .
H75 H 1.052387 0.620429 0.741337 0.075 Uiso 1 1 calc R U . . .
C74 C 1.0222(3) 0.4057(9) 0.7055(5) 0.060(3) Uani 1 1 d . . . . .
H74 H 1.028484 0.402720 0.736959 0.072 Uiso 1 1 calc R U . . .
C70 C 1.0845(3) 0.7857(9) 0.5409(6) 0.080(5) Uani 1 1 d . . . . .
H70A H 1.102614 0.749302 0.551771 0.096 Uiso 1 1 calc R U . . .
H70B H 1.093532 0.837918 0.546187 0.096 Uiso 1 1 calc R U . . .
N15 N 1.0184(3) 0.8311(6) 0.5344(4) 0.070(3) Uani 1 1 d . . . . .
N16 N 1.0216(3) 0.7793(6) 0.5932(4) 0.061(3) Uani 1 1 d . . . . .
N17 N 1.0193(3) 0.6944(7) 0.6454(4) 0.074(3) Uani 1 1 d . . . . .
N18 N 1.0117(3) 0.5927(7) 0.6765(4) 0.066(3) Uani 1 1 d . . . . .
N11 N 1.0706(2) 0.5526(7) 0.7139(4) 0.060(3) Uani 1 1 d . . . . .
N12 N 1.0773(2) 0.6566(7) 0.6836(4) 0.066(3) Uani 1 1 d . . . . .
C69 C 0.9366(3) 0.2794(9) 0.5325(6) 0.068(4) Uani 1 1 d . . . . .
C17 C 1.2821(5) 0.6566(9) 0.4800(7) 0.095(6) Uani 1 1 d . . . . .
H17 H 1.303163 0.634153 0.496208 0.114 Uiso 1 1 calc R U . . .
C34 C 1.5230(3) -0.0714(10) 1.0737(5) 0.074(4) Uani 1 1 d . . . . .
H34 H 1.541732 -0.103422 1.088421 0.088 Uiso 1 1 calc R U . . .
C40 C 1.1440(4) -0.3418(9) 0.8213(5) 0.069(4) Uani 1 1 d . . . . .
H40 H 1.127780 -0.348300 0.825887 0.082 Uiso 1 1 calc R U . . .
C15 C 1.2199(4) 0.7115(8) 0.4305(5) 0.065(4) Uani 1 1 d . . . . .
H15 H 1.198533 0.732755 0.411884 0.078 Uiso 1 1 calc R U . . .
C60 C 1.0960(3) 0.7124(9) 0.6774(6) 0.084(5) Uani 1 1 d . . . . .
H60A H 1.101715 0.756367 0.697852 0.100 Uiso 1 1 calc R U . . .
H60B H 1.116708 0.688271 0.686780 0.100 Uiso 1 1 calc R U . . .
C72 C 0.9753(3) 0.1913(8) 0.5855(6) 0.071(4) Uani 1 1 d . . . . .
H72 H 0.972963 0.149917 0.602119 0.086 Uiso 1 1 calc R U . . .
C77 C 1.0550(3) 0.8026(7) 0.6129(5) 0.066(4) Uani 1 1 d . . . . .
H77 H 1.062447 0.843592 0.636082 0.079 Uiso 1 1 calc R U . . .
C66 C 0.9948(4) 0.5421(9) 0.6874(6) 0.078(4) Uani 1 1 d . . . . .
H66A H 0.971762 0.559084 0.670369 0.093 Uiso 1 1 calc R U . . .
H66B H 1.004947 0.546947 0.720236 0.093 Uiso 1 1 calc R U . . .
C76 C 1.0523(3) 0.6807(9) 0.6894(5) 0.067(4) Uani 1 1 d . . . . .
H76 H 1.059853 0.726230 0.709805 0.080 Uiso 1 1 calc R U . . .
C64 C 1.0088(4) 0.7697(9) 0.6203(6) 0.082(5) Uani 1 1 d . . . . .
H64A H 0.984586 0.772368 0.599726 0.098 Uiso 1 1 calc R U . . .
H64B H 1.016853 0.812048 0.642485 0.098 Uiso 1 1 calc R U . . .
C58 C 1.0767(3) 0.4756(9) 0.7347(4) 0.068(4) Uani 1 1 d . . . . .
H58A H 1.097668 0.456001 0.742739 0.081 Uiso 1 1 calc R U . . .
H58B H 1.078876 0.480676 0.763279 0.081 Uiso 1 1 calc R U . . .
C18 C 1.2600(5) 0.6251(10) 0.4873(7) 0.086(5) Uani 1 1 d . . . . .
H18 H 1.266718 0.585289 0.508794 0.103 Uiso 1 1 calc R U . . .
C16 C 1.2458(5) 0.7358(10) 0.4281(6) 0.090(6) Uani 1 1 d . . . . .
H16 H 1.239808 0.772781 0.405467 0.108 Uiso 1 1 calc R U . . .
C68 C 0.9515(4) 0.2910(9) 0.6112(6) 0.081(5) Uani 1 1 d . . . . .
H68A H 0.929632 0.314929 0.594679 0.097 Uiso 1 1 calc R U . . .
H68B H 0.952292 0.249403 0.630035 0.097 Uiso 1 1 calc R U . . .
C6 C 1.1632(3) 0.4721(6) 0.5671(4) 0.044(3) Uani 1 1 d . . . . .
H6 H 1.179981 0.506428 0.588089 0.053 Uiso 1 1 calc R U . . .

loop_
_atom_site_aniso_label
_atom_site_aniso_U_11
_atom_site_aniso_U_22
_atom_site_aniso_U_33
_atom_site_aniso_U_23
_atom_site_aniso_U_13
_atom_site_aniso_U_12
U1 0.02620(17) 0.01738(15) 0.03911(19) 0.00192(13) 0.01879(15) 0.00114(12)
U2 0.02750(17) 0.01652(15) 0.0416(2) 0.00278(14) 0.01993(16) 0.00147(13)
U3 0.02681(19) 0.0288(2) 0.0672(3) 0.01597(18) 0.02316(19) 0.00691(15)
O21 0.042(5) 0.056(6) 0.099(7) -0.003(5) 0.024(5) 0.007(4)
O8 0.026(3) 0.021(3) 0.064(5) 0.014(3) 0.023(3) 0.006(3)
O7 0.025(3) 0.019(3) 0.062(5) 0.010(3) 0.022(3) 0.000(3)
O13 0.039(4) 0.037(4) 0.059(5) -0.003(3) 0.035(4) 0.000(3)
O12 0.027(3) 0.030(4) 0.051(4) 0.006(3) 0.020(3) 0.006(3)
O10 0.040(4) 0.028(3) 0.043(4) 0.015(3) 0.020(3) 0.001(3)
O14 0.039(4) 0.028(3) 0.056(4) 0.014(3) 0.030(4) 0.005(3)
O1 0.046(4) 0.034(4) 0.037(4) -0.007(3) 0.023(3) -0.002(3)
O15 0.041(4) 0.038(4) 0.056(5) 0.013(3) 0.032(4) 0.011(3)
O3 0.037(4) 0.037(4) 0.043(4) 0.003(3) 0.012(3) 0.000(3)
O16 0.032(4) 0.074(6) 0.046(4) 0.021(4) 0.017(4) -0.008(4)
O4 0.058(5) 0.029(4) 0.048(4) 0.000(3) 0.029(4) -0.002(3)
O2 0.059(5) 0.023(3) 0.046(4) -0.003(3) 0.033(4) 0.002(3)
O18 0.029(4) 0.035(4) 0.098(7) 0.016(4) 0.031(4) 0.005(3)
O9 0.035(4) 0.039(4) 0.097(6) 0.027(4) 0.040(4) 0.009(3)
O29 0.044(4) 0.031(4) 0.063(5) -0.016(3) 0.032(4) -0.012(3)
O6 0.044(4) 0.056(5) 0.057(5) 0.017(4) 0.028(4) 0.016(4)
O5 0.055(5) 0.028(4) 0.069(6) 0.010(4) 0.013(4) -0.005(4)
N33 0.034(4) 0.032(4) 0.047(5) 0.000(4) 0.028(4) -0.008(3)
O11 0.070(6) 0.036(4) 0.065(6) 0.004(4) 0.023(5) -0.025(4)
N38 0.045(5) 0.034(4) 0.040(5) -0.001(4) 0.030(4) -0.001(4)
N28 0.035(4) 0.024(4) 0.046(5) -0.001(3) 0.024(4) 0.002(3)
N35 0.052(6) 0.036(5) 0.050(5) -0.009(4) 0.033(5) -0.012(4)
O26 0.059(5) 0.043(4) 0.055(5) -0.001(4) 0.035(4) -0.011(4)
N34 0.045(5) 0.039(5) 0.054(5) -0.011(4) 0.035(5) -0.012(4)
N25 0.043(5) 0.031(4) 0.047(5) -0.007(4) 0.026(4) -0.004(4)
O28 0.045(5) 0.046(5) 0.060(5) -0.013(4) 0.028(4) -0.009(4)
N26 0.042(5) 0.024(4) 0.042(5) 0.002(3) 0.023(4) -0.003(3)
O32 0.068(6) 0.043(5) 0.097(7) -0.003(4) 0.062(6) -0.018(4)
O22 0.050(5) 0.058(6) 0.121(9) 0.022(6) 0.047(6) 0.006(5)
C19 0.0211(18) 0.0183(18) 0.0190(18) 0.0000(10) 0.0113(12) -0.0003(10)
C1 0.041(6) 0.032(5) 0.058(7) 0.010(5) 0.031(6) 0.004(5)
N31 0.034(4) 0.027(4) 0.045(5) 0.000(4) 0.022(4) -0.008(3)
N3 0.024(4) 0.033(4) 0.041(5) -0.007(4) 0.010(4) 0.002(3)
N37 0.045(5) 0.034(5) 0.035(5) -0.004(4) 0.021(4) 0.001(4)
N2 0.119(12) 0.079(10) 0.145(14) -0.044(9) 0.117(12) -0.050(9)
N29 0.037(5) 0.030(4) 0.049(5) -0.007(4) 0.024(4) -0.008(4)
N19 0.048(6) 0.071(7) 0.069(7) 0.020(6) 0.036(6) 0.022(6)
N1 0.053(6) 0.025(4) 0.055(5) 0.011(4) 0.038(5) 0.013(4)
N10 0.035(5) 0.076(7) 0.059(6) 0.005(6) 0.029(5) 0.006(5)
N20 0.047(6) 0.065(7) 0.083(8) 0.020(6) 0.043(6) 0.015(5)
N21 0.034(6) 0.060(7) 0.108(10) 0.011(7) 0.042(7) 0.004(5)
O23 0.055(6) 0.084(7) 0.072(6) 0.008(5) 0.039(5) 0.019(5)
O30 0.068(6) 0.041(5) 0.073(6) -0.024(4) 0.045(5) -0.022(4)
N32 0.042(5) 0.023(4) 0.046(5) -0.007(3) 0.029(4) -0.005(3)
N22 0.035(6) 0.051(6) 0.099(9) 0.017(6) 0.036(6) 0.009(5)
N27 0.031(4) 0.026(4) 0.045(5) 0.001(3) 0.020(4) -0.005(3)
N7 0.028(5) 0.046(6) 0.083(8) 0.004(5) 0.026(5) 0.011(4)
N14 0.030(5) 0.050(6) 0.094(8) -0.005(6) 0.029(6) 0.002(4)
N8 0.025(5) 0.050(6) 0.094(8) 0.019(6) 0.036(5) 0.009(4)
O31 0.066(5) 0.028(4) 0.075(6) 0.006(4) 0.047(5) -0.011(4)
N6 0.056(7) 0.062(7) 0.060(7) -0.014(5) 0.036(6) -0.008(5)
N5 0.077(7) 0.038(5) 0.047(5) 0.011(4) 0.048(6) 0.012(5)
N24 0.049(5) 0.034(5) 0.053(5) -0.018(4) 0.034(5) -0.015(4)
O33 0.073(6) 0.054(5) 0.081(6) -0.018(5) 0.057(5) -0.026(5)
N23 0.047(5) 0.044(5) 0.044(5) -0.010(4) 0.029(5) -0.010(4)
N30 0.052(6) 0.049(6) 0.048(5) -0.016(4) 0.032(5) -0.020(5)
O19 0.042(5) 0.070(6) 0.080(6) 0.009(5) 0.041(5) 0.005(4)
O25 0.028(5) 0.082(7) 0.108(8) 0.009(6) 0.018(5) 0.004(5)
C97 0.037(5) 0.028(5) 0.028(5) -0.001(4) 0.019(4) 0.003(4)
C5 0.052(6) 0.022(5) 0.048(6) 0.009(4) 0.034(5) 0.004(4)
C95 0.047(6) 0.025(5) 0.044(6) -0.003(4) 0.034(5) -0.007(4)
C96 0.034(5) 0.038(5) 0.035(5) 0.000(4) 0.022(5) 0.002(4)
O20 0.038(5) 0.072(6) 0.082(6) 0.003(5) 0.032(5) 0.012(4)
O27 0.058(5) 0.059(5) 0.072(6) -0.017(5) 0.039(5) -0.027(4)
C37 0.031(5) 0.029(5) 0.038(5) -0.001(4) 0.021(4) 0.002(4)
C29 0.025(5) 0.039(6) 0.050(6) 0.010(5) 0.016(5) 0.010(4)
N9 0.039(5) 0.062(7) 0.090(8) 0.015(6) 0.043(6) 0.007(5)
N4 0.045(6) 0.112(11) 0.039(6) -0.017(6) 0.012(5) 0.003(7)
N36 0.059(6) 0.054(6) 0.044(5) -0.018(4) 0.036(5) -0.025(5)
N13 0.029(5) 0.054(7) 0.087(9) 0.005(6) 0.018(6) -0.003(5)
C79 0.042(6) 0.025(5) 0.045(6) -0.010(4) 0.024(5) -0.005(4)
C2 0.047(6) 0.023(5) 0.039(5) -0.001(4) 0.027(5) -0.008(4)
C22 0.034(5) 0.029(5) 0.033(5) 0.003(4) 0.011(4) 0.012(4)
O24 0.050(6) 0.087(7) 0.088(7) 0.009(6) 0.041(5) 0.018(5)
O17 0.083(5) 0.081(5) 0.101(5) 0.038(4) 0.062(4) 0.043(4)
C89 0.053(7) 0.030(5) 0.043(6) -0.006(5) 0.024(5) -0.012(5)
C86 0.027(5) 0.049(6) 0.058(7) -0.001(5) 0.027(5) 0.003(5)
C32 0.035(6) 0.048(6) 0.037(6) 0.003(5) 0.017(5) -0.002(5)
C28 0.041(6) 0.037(6) 0.047(6) 0.000(5) 0.011(5) 0.010(5)
C90 0.045(6) 0.030(5) 0.046(6) -0.003(4) 0.030(5) -0.007(4)
C93 0.046(6) 0.055(7) 0.045(6) -0.012(5) 0.027(5) -0.020(5)
C3 0.046(6) 0.035(6) 0.052(7) 0.008(5) 0.027(6) -0.001(5)
C85 0.042(6) 0.023(5) 0.045(6) 0.000(4) 0.031(5) -0.001(4)
C101 0.050(6) 0.032(5) 0.038(5) -0.011(4) 0.029(5) -0.005(5)
C98 0.041(6) 0.031(5) 0.045(6) -0.001(4) 0.028(5) -0.001(4)
C81 0.043(6) 0.033(5) 0.059(7) -0.003(5) 0.029(6) 0.001(5)
C21 0.022(4) 0.030(5) 0.039(5) 0.006(4) 0.013(4) -0.006(4)
C25 0.029(5) 0.033(5) 0.045(6) 0.007(4) 0.016(5) 0.002(4)
C38 0.041(6) 0.031(5) 0.031(5) 0.004(4) 0.017(5) -0.001(4)
C7 0.040(6) 0.030(5) 0.036(5) 0.007(4) 0.022(5) -0.002(4)
C50 0.051(7) 0.037(6) 0.051(7) 0.005(5) 0.032(6) 0.002(5)
C99 0.042(6) 0.039(6) 0.038(6) -0.003(4) 0.023(5) -0.005(5)
C87 0.039(6) 0.027(5) 0.064(7) -0.008(5) 0.039(6) -0.008(4)
C20 0.018(4) 0.026(5) 0.029(5) 0.004(4) 0.004(4) 0.005(3)
C83 0.052(7) 0.024(5) 0.046(6) 0.011(4) 0.031(5) -0.002(4)
C43 0.049(6) 0.037(6) 0.058(7) 0.016(5) 0.037(6) 0.009(5)
C27 0.045(6) 0.029(5) 0.060(7) -0.003(5) 0.027(6) 0.005(5)
C42 0.078(8) 0.027(5) 0.074(8) 0.017(5) 0.061(7) 0.017(5)
C8 0.053(6) 0.023(5) 0.066(7) 0.008(5) 0.045(6) 0.007(4)
C52 0.077(10) 0.047(7) 0.086(10) -0.006(7) 0.062(9) -0.008(7)
C46 0.033(6) 0.069(8) 0.044(6) 0.011(6) 0.024(5) 0.006(5)
C23 0.023(4) 0.035(5) 0.033(5) -0.006(4) 0.013(4) 0.002(4)
C47 0.057(7) 0.036(6) 0.049(6) 0.014(5) 0.039(6) 0.017(5)
C13 0.054(7) 0.036(6) 0.054(7) 0.016(5) 0.036(6) 0.009(5)
C11 0.061(7) 0.029(5) 0.061(7) -0.001(5) 0.043(6) -0.002(5)
C63 0.034(6) 0.051(8) 0.088(10) -0.004(7) 0.029(7) -0.006(5)
C49 0.063(8) 0.040(6) 0.076(8) 0.022(6) 0.056(7) 0.019(6)
C102 0.049(6) 0.039(6) 0.043(6) -0.005(5) 0.032(5) 0.005(5)
C33 0.032(6) 0.055(7) 0.047(7) 0.001(6) 0.008(5) 0.012(5)
C4 0.044(6) 0.038(6) 0.045(6) 0.013(5) 0.026(5) 0.010(5)
C54 0.051(7) 0.059(8) 0.050(7) 0.006(6) 0.027(6) 0.023(6)
C12 0.038(6) 0.044(6) 0.047(6) 0.000(5) 0.026(5) 0.000(5)
C100 0.046(6) 0.055(7) 0.041(6) -0.005(5) 0.025(5) -0.002(5)
C94 0.040(6) 0.059(8) 0.064(8) -0.007(6) 0.037(6) -0.015(6)
C53 0.047(7) 0.063(8) 0.061(8) 0.000(7) 0.024(6) 0.006(6)
C92 0.050(6) 0.042(6) 0.041(6) -0.003(5) 0.030(5) 0.002(5)
C44 0.090(9) 0.033(6) 0.055(7) 0.013(5) 0.057(7) 0.014(6)
C80 0.061(7) 0.030(5) 0.044(6) -0.005(5) 0.029(6) -0.007(5)
C45 0.055(7) 0.062(8) 0.043(6) 0.003(5) 0.034(6) 0.007(6)
C31 0.036(6) 0.024(5) 0.064(7) -0.001(5) 0.016(6) 0.003(4)
C91 0.041(6) 0.027(5) 0.045(6) -0.008(4) 0.023(5) -0.013(4)
C41 0.076(8) 0.034(6) 0.052(7) 0.004(5) 0.045(7) 0.008(6)
C55 0.031(6) 0.033(6) 0.073(8) 0.023(6) 0.018(6) 0.012(5)
C51 0.077(9) 0.042(7) 0.066(8) 0.009(6) 0.051(8) 0.018(6)
C36 0.036(7) 0.102(12) 0.051(7) -0.023(7) 0.016(6) 0.001(7)
C56 0.033(6) 0.058(8) 0.096(10) 0.032(7) 0.040(7) 0.016(6)
C82 0.064(8) 0.029(5) 0.063(7) -0.002(5) 0.045(7) -0.003(5)
C61 0.032(6) 0.035(6) 0.093(10) 0.003(6) 0.028(7) -0.004(5)
C65 0.056(8) 0.070(9) 0.071(9) -0.018(8) 0.041(8) 0.003(7)
C88 0.041(6) 0.069(8) 0.044(6) -0.005(6) 0.030(5) -0.015(6)
C78 0.035(6) 0.033(6) 0.095(11) -0.008(7) 0.018(7) -0.007(5)
C30 0.043(6) 0.041(6) 0.049(7) -0.013(5) 0.016(5) 0.003(5)
C84 0.038(6) 0.026(5) 0.057(7) 0.009(4) 0.030(5) -0.007(4)
C48 0.037(6) 0.060(7) 0.055(7) 0.012(6) 0.028(6) 0.011(5)
C59 0.040(6) 0.055(8) 0.049(7) -0.014(6) 0.018(6) -0.012(6)
C62 0.041(7) 0.043(8) 0.118(13) 0.023(8) 0.025(8) 0.016(6)
C9 0.049(7) 0.073(9) 0.071(8) 0.033(7) 0.041(7) 0.013(6)
C14 0.073(9) 0.053(7) 0.074(9) -0.023(7) 0.059(8) -0.025(7)
C26 0.034(6) 0.046(6) 0.042(6) -0.020(5) 0.015(5) -0.003(5)
C35 0.055(8) 0.074(10) 0.067(9) -0.022(7) 0.030(7) -0.010(7)
C24 0.038(6) 0.051(7) 0.049(6) 0.011(5) 0.021(5) 0.001(5)
C39 0.053(7) 0.069(8) 0.075(9) 0.038(7) 0.048(7) 0.030(6)
C67 0.064(9) 0.081(10) 0.061(8) 0.008(7) 0.051(8) 0.013(7)
C73 0.058(8) 0.064(8) 0.086(10) 0.036(7) 0.055(8) 0.019(6)
C71 0.035(6) 0.045(7) 0.106(11) -0.009(7) 0.036(7) -0.009(5)
C10 0.067(9) 0.075(9) 0.065(8) 0.038(7) 0.044(7) 0.027(7)
C57 0.048(7) 0.055(7) 0.053(7) 0.015(6) 0.030(6) 0.015(6)
C75 0.060(8) 0.072(9) 0.056(8) -0.018(7) 0.035(7) 0.003(7)
C74 0.057(8) 0.084(10) 0.056(8) 0.022(7) 0.042(7) 0.019(7)
C70 0.022(6) 0.062(9) 0.126(13) 0.014(9) 0.028(8) -0.001(6)
N15 0.049(6) 0.037(6) 0.095(9) 0.003(6) 0.028(6) 0.011(5)
N16 0.046(6) 0.046(6) 0.081(8) 0.007(5) 0.033(6) 0.010(5)
N17 0.047(6) 0.070(8) 0.068(7) -0.003(6) 0.015(6) 0.010(6)
N18 0.060(7) 0.060(7) 0.060(7) -0.004(6) 0.028(6) 0.008(6)
N11 0.040(6) 0.077(8) 0.052(6) -0.018(6) 0.021(5) -0.001(5)
N12 0.033(5) 0.063(7) 0.070(7) -0.009(6) 0.014(5) -0.004(5)
C69 0.031(6) 0.076(10) 0.102(12) -0.001(9) 0.043(8) -0.005(6)
C17 0.119(14) 0.059(9) 0.185(19) -0.045(11) 0.133(15) -0.031(9)
C34 0.043(7) 0.083(11) 0.059(8) 0.009(8) 0.011(7) -0.004(7)
C40 0.085(10) 0.076(10) 0.074(9) 0.022(8) 0.063(9) 0.015(8)
C15 0.076(9) 0.070(9) 0.056(8) -0.002(7) 0.043(7) -0.016(7)
C60 0.038(7) 0.059(9) 0.129(15) -0.021(9) 0.038(9) -0.018(7)
C72 0.048(8) 0.045(7) 0.116(13) 0.010(8) 0.047(8) -0.001(6)
C77 0.047(7) 0.035(6) 0.082(10) -0.006(6) 0.021(7) -0.004(5)
C66 0.083(11) 0.074(10) 0.095(11) 0.000(9) 0.064(10) 0.027(8)
C76 0.043(7) 0.069(9) 0.071(9) -0.017(7) 0.025(7) -0.006(6)
C64 0.059(9) 0.078(11) 0.094(11) 0.012(9) 0.038(9) 0.034(8)
C58 0.046(7) 0.094(11) 0.035(6) 0.012(7) 0.010(6) 0.014(7)
C18 0.105(13) 0.068(10) 0.121(14) -0.010(9) 0.087(12) -0.019(9)
C16 0.154(17) 0.089(12) 0.084(11) -0.036(9) 0.101(13) -0.066(12)
C68 0.054(8) 0.069(10) 0.126(14) 0.004(10) 0.056(10) -0.008(7)
C6 0.041(6) 0.038(6) 0.043(6) -0.001(5) 0.020(5) -0.006(5)

loop_
_atom_type_symbol
_atom_type_description
_atom_type_scat_dispersion_real
_atom_type_scat_dispersion_imag
_atom_type_scat_source
C C 0.0033 0.0016 'International Tables Vol C Tables 4.2.6.8 and 6.1.1.4'
H H 0.0000 0.0000 'International Tables Vol C Tables 4.2.6.8 and 6.1.1.4'
N N 0.0061 0.0033 'International Tables Vol C Tables 4.2.6.8 and 6.1.1.4'
O O 0.0106 0.0060 'International Tables Vol C Tables 4.2.6.8 and 6.1.1.4'
U U -9.6767 9.6646 'International Tables Vol C Tables 4.2.6.8 and 6.1.1.4'

loop_
_geom_angle_atom_site_label_1
_geom_angle_atom_site_label_2
_geom_angle_atom_site_label_3
_geom_angle
_geom_angle_site_symmetry_1
_geom_angle_site_symmetry_3
_geom_angle_publ_flag
O8 U1 U3 36.52(16) . . ?
O8 U1 O12 149.2(2) . . ?
O8 U1 O10 71.7(2) . . ?
O8 U1 O16 141.9(2) . . ?
O7 U1 U3 35.06(16) . . ?
O7 U1 O8 70.2(2) . . ?
O7 U1 O12 79.6(2) . . ?
O7 U1 O10 141.6(2) . . ?
O7 U1 O16 147.3(2) . . ?
O12 U1 U3 112.74(16) . . ?
O12 U1 O16 67.7(2) . . ?
O10 U1 U3 107.82(17) . . ?
O10 U1 O12 138.8(2) . . ?
O10 U1 O16 71.1(2) . . ?
O1 U1 U3 102.4(2) . . ?
O1 U1 O8 95.8(3) . . ?
O1 U1 O7 92.2(3) . . ?
O1 U1 O12 90.7(3) . . ?
O1 U1 O10 87.5(3) . . ?
O1 U1 O16 90.3(3) . . ?
O1 U1 O2 176.1(3) . . ?
O16 U1 U3 167.2(2) . . ?
O2 U1 U3 81.4(2) . . ?
O2 U1 O8 87.3(3) . . ?
O2 U1 O7 91.0(3) . . ?
O2 U1 O12 87.8(3) . . ?
O2 U1 O10 91.2(3) . . ?
O2 U1 O16 85.8(3) . . ?
O7 U2 U3 35.27(16) . . ?
O7 U2 O13 85.7(2) . . ?
O7 U2 O14 163.8(2) . . ?
O7 U2 O15 143.3(2) . . ?
O7 U2 O9 73.0(2) . . ?
O7 U2 C37 169.0(3) . . ?
O13 U2 U3 120.87(18) . . ?
O13 U2 O14 78.2(2) . . ?
O13 U2 O15 129.7(2) . . ?
O13 U2 C37 104.1(3) . . ?
O14 U2 U3 160.93(15) . . ?
O14 U2 C37 26.1(2) . . ?
O15 U2 U3 109.00(16) . . ?
O15 U2 O14 52.2(2) . . ?
O15 U2 C37 26.1(2) . . ?
O3 U2 U3 91.7(2) . . ?
O3 U2 O7 94.3(3) . . ?
O3 U2 O13 89.7(3) . . ?
O3 U2 O14 87.4(3) . . ?
O3 U2 O15 95.0(3) . . ?
O3 U2 O9 89.0(3) . . ?
O3 U2 C37 90.8(3) . . ?
O4 U2 U3 93.1(2) . . ?
O4 U2 O7 89.5(3) . . ?
O4 U2 O13 87.6(3) . . ?
O4 U2 O14 88.1(3) . . ?
O4 U2 O15 83.7(3) . . ?
O4 U2 O3 175.2(3) . . ?
O4 U2 O9 95.0(4) . . ?
O4 U2 C37 86.0(3) . . ?
O9 U2 U3 37.72(18) . . ?
O9 U2 O13 158.5(3) . . ?
O9 U2 O14 123.2(2) . . ?
O9 U2 O15 71.8(2) . . ?
O9 U2 C37 97.4(3) . . ?
C37 U2 U3 134.96(18) . . ?
U2 U3 U1 69.134(10) . . ?
O8 U3 U1 37.10(15) . . ?
O8 U3 U2 105.12(15) . . ?
O8 U3 O18 74.4(2) . . ?
O8 U3 O9 142.1(2) . . ?
O8 U3 O17 145.7(3) . . ?
O7 U3 U1 34.91(15) . . ?
O7 U3 U2 34.58(16) . . ?
O7 U3 O8 70.6(2) . . ?
O7 U3 O18 144.6(2) . . ?
O7 U3 O9 71.6(2) . . ?
O7 U3 O17 143.4(3) . . ?
O18 U3 U1 109.75(17) . . ?
O18 U3 U2 176.5(2) . . ?
O18 U3 O17 71.9(3) . . ?
O9 U3 U1 105.85(17) . . ?
O9 U3 U2 37.02(17) . . ?
O9 U3 O18 143.5(2) . . ?
O9 U3 O17 71.9(3) . . ?
O6 U3 U1 85.0(3) . . ?
O6 U3 U2 91.4(2) . . ?
O6 U3 O8 92.8(3) . . ?
O6 U3 O7 91.6(3) . . ?
O6 U3 O18 85.1(3) . . ?
O6 U3 O9 90.0(3) . . ?
O6 U3 O17 90.3(4) . . ?
O5 U3 U1 99.4(3) . . ?
O5 U3 U2 92.7(3) . . ?
O5 U3 O8 89.1(3) . . ?
O5 U3 O7 93.6(4) . . ?
O5 U3 O18 90.8(3) . . ?
O5 U3 O9 91.4(3) . . ?
O5 U3 O6 174.8(4) . . ?
O5 U3 O17 85.3(4) . . ?
O17 U3 U1 174.9(2) . . ?
O17 U3 U2 108.9(2) . . ?
U3 O8 U1 106.4(3) . . ?
U1 O7 U3 110.0(3) . . ?
U2 O7 U1 138.4(3) . . ?
U2 O7 U3 110.2(3) . . ?
C19 O13 U2 132.9(5) . . ?
C19 O12 U1 142.1(6) . . ?
C1 O10 U1 131.4(6) . . ?
C37 O14 U2 92.7(5) . . ?
C37 O15 U2 94.8(6) . . ?
U1 O16 H16A 110.0 . . ?
U1 O16 H16B 109.6 . . ?
H16A O16 H16B 104.1 . . ?
C55 O18 U3 126.6(7) . . ?
U2 O9 U3 105.3(3) . . ?
C97 N33 C91 121.3(8) . . ?
C92 N33 C97 112.2(8) . . ?
C92 N33 C91 122.0(8) . . ?
C79 N38 C89 122.0(9) . . ?
C79 N38 C101 112.8(8) . . ?
C89 N38 C101 121.9(8) . . ?
C95 N28 C86 124.7(8) . . ?
C85 N28 C95 110.5(8) . . ?
C85 N28 C86 121.7(8) . . ?
C99 N35 C93 122.9(9) . . ?
C94 N35 C93 121.2(9) . . ?
C94 N35 C99 113.8(9) . . ?
C93 N34 C98 122.9(9) . . ?
C92 N34 C93 124.3(9) . . ?
C92 N34 C98 111.8(8) . . ?
C98 N25 C82 119.6(9) . . ?
C83 N25 C98 112.5(9) . . ?
C83 N25 C82 122.0(9) . . ?
C97 N26 C84 120.1(8) . 7_766 ?
C83 N26 C97 110.3(8) . . ?
C83 N26 C84 122.6(8) . 7_766 ?
O13 C19 C20 117.5(7) . . ?
O12 C19 O13 117.5(7) . . ?
O12 C19 C20 125.0(8) . . ?
O10 C1 C2 117.0(10) . . ?
O11 C1 O10 122.9(9) . . ?
O11 C1 C2 120.0(10) . . ?
C95 N31 C89 124.8(8) . . ?
C90 N31 C95 111.9(8) . . ?
C90 N31 C89 122.0(8) . . ?
C27 N3 C26 118.3(9) . . ?
C31 N3 C27 121.0(9) . . ?
C31 N3 C26 120.6(9) . . ?
C79 N37 C102 113.7(9) . . ?
C79 N37 C80 120.9(9) . . ?
C102 N37 C80 124.5(9) . . ?
C16 N2 C17 112.8(13) . . ?
C101 N29 C86 122.6(9) . . ?
C87 N29 C86 122.8(9) . . ?
C87 N29 C101 113.9(9) . . ?
C67 N19 C74 110.0(12) . . ?
C67 N19 C66 123.3(11) . . ?
C74 N19 C66 126.0(13) . . ?
C13 N1 C8 121.5(9) . . ?
C13 N1 C9 120.9(10) . . ?
C9 N1 C8 117.6(9) . . ?
C57 N10 C74 111.2(11) . . ?
C57 N10 C58 120.7(11) . . ?
C58 N10 C74 124.8(11) . . ?
C67 N20 C73 112.7(12) . . ?
C67 N20 C68 122.3(12) . . ?
C68 N20 C73 124.0(12) . . ?
C69 N21 C72 110.8(13) . . ?
C69 N21 C68 123.8(12) . . ?
C72 N21 C68 125.3(14) . . ?
C90 N32 C96 110.9(8) . . ?
C90 N32 C91 120.6(8) . 7_766 ?
C91 N32 C96 123.4(8) 7_766 . ?
C70 N22 C71 123.4(12) 5_766 . ?
C69 N22 C71 110.0(13) . . ?
C69 N22 C70 122.1(11) . 5_766 ?
C85 N27 C96 112.4(8) . . ?
C85 N27 C84 124.1(8) . . ?
C84 N27 C96 122.3(8) . . ?
C55 N7 C62 121.9(11) . . ?
C55 N7 C71 111.5(12) . . ?
C62 N7 C71 126.3(11) . . ?
C61 N14 C78 112.7(12) . . ?
C61 N14 C70 118.1(11) . . ?
C70 N14 C78 124.7(12) . . ?
C55 N8 C56 123.5(9) . . ?
C55 N8 C72 110.5(12) . . ?
C72 N8 C56 122.7(11) . . ?
C52 N6 C53 116.9(11) . . ?
C49 N5 C44 120.6(10) . . ?
C49 N5 C45 121.2(10) . . ?
C45 N5 C44 117.8(11) . . ?
C81 N24 C99 112.8(9) . . ?
C81 N24 C82 122.6(9) . . ?
C82 N24 C99 123.5(9) . . ?
C81 N23 C100 112.2(9) . . ?
C81 N23 C80 120.7(9) . . ?
C80 N23 C100 124.9(9) . . ?
C87 N30 C102 112.4(9) . . ?
C87 N30 C88 122.0(9) . . ?
C88 N30 C102 123.7(10) . . ?
N33 C97 H97 111.8 . . ?
N33 C97 C98 103.6(8) . . ?
N26 C97 N33 112.8(8) . . ?
N26 C97 H97 111.8 . . ?
N26 C97 C98 104.6(8) . . ?
C98 C97 H97 111.8 . . ?
C4 C5 C8 118.6(9) . . ?
C6 C5 C8 121.6(10) . . ?
C6 C5 C4 119.7(9) . . ?
N28 C95 H95 111.3 . . ?
N28 C95 C96 104.4(8) . . ?
N31 C95 N28 113.4(8) . . ?
N31 C95 H95 111.3 . . ?
N31 C95 C96 104.7(8) . . ?
C96 C95 H95 111.3 . . ?
N32 C96 C95 103.5(8) . . ?
N32 C96 H96 111.9 . . ?
N27 C96 N32 114.3(8) . . ?
N27 C96 C95 102.7(8) . . ?
N27 C96 H96 111.9 . . ?
C95 C96 H96 111.9 . . ?
O14 C37 U2 61.2(5) . . ?
O14 C37 O15 120.3(9) . . ?
O14 C37 C38 121.7(8) . . ?
O15 C37 U2 59.2(5) . . ?
O15 C37 C38 118.0(8) . . ?
C38 C37 U2 174.8(7) . . ?
C28 C29 C32 120.2(9) . . ?
C30 C29 C32 121.9(10) . . ?
C30 C29 C28 117.9(10) . . ?
C73 N9 C56 121.4(10) . . ?
C57 N9 C56 121.0(9) . . ?
C57 N9 C73 113.9(12) . . ?
C35 N4 C34 116.0(12) . . ?
C94 N36 C100 112.4(9) . . ?
C94 N36 C88 121.4(9) . . ?
C88 N36 C100 123.5(10) . . ?
C61 N13 C60 122.8(11) . . ?
C61 N13 C77 112.6(12) . . ?
C60 N13 C77 122.8(14) . . ?
O26 C79 N38 125.1(10) . . ?
O26 C79 N37 127.5(10) . . ?
N37 C79 N38 107.4(9) . . ?
C3 C2 C1 122.2(9) . . ?
C7 C2 C1 120.5(9) . . ?
C7 C2 C3 117.3(9) . . ?
C21 C22 H22 119.7 . . ?
C21 C22 C23 120.6(9) . . ?
C23 C22 H22 119.7 . . ?
U3 O17 H17A 109.4 . . ?
U3 O17 H17B 109.6 . . ?
H17A O17 H17B 104.5 . . ?
N38 C89 N31 113.4(8) . . ?
N38 C89 H89A 108.9 . . ?
N38 C89 H89B 108.9 . . ?
N31 C89 H89A 108.9 . . ?
N31 C89 H89B 108.9 . . ?
H89A C89 H89B 107.7 . . ?
N28 C86 H86A 109.0 . . ?
N28 C86 H86B 109.0 . . ?
N29 C86 N28 112.9(8) . . ?
N29 C86 H86A 109.0 . . ?
N29 C86 H86B 109.0 . . ?
H86A C86 H86B 107.8 . . ?
C33 C32 C29 120.9(10) . . ?
C36 C32 C29 121.3(10) . . ?
C36 C32 C33 117.5(11) . . ?
C29 C28 H28 120.4 . . ?
C27 C28 C29 119.1(10) . . ?
C27 C28 H28 120.4 . . ?
N31 C90 N32 108.9(8) . . ?
O31 C90 N31 125.8(10) . . ?
O31 C90 N32 125.3(10) . . ?
N35 C93 H93A 108.6 . . ?
N35 C93 H93B 108.6 . . ?
N34 C93 N35 114.8(9) . . ?
N34 C93 H93A 108.6 . . ?
N34 C93 H93B 108.6 . . ?
H93A C93 H93B 107.5 . . ?
C2 C3 H3 118.4 . . ?
C4 C3 C2 123.2(11) . . ?
C4 C3 H3 118.4 . . ?
O29 C85 N28 125.4(9) . . ?
O29 C85 N27 124.9(9) . . ?
N27 C85 N28 109.7(8) . . ?
N38 C101 H101 111.6 . . ?
N38 C101 C102 101.8(8) . . ?
N29 C101 N38 116.0(9) . . ?
N29 C101 H101 111.6 . . ?
N29 C101 C102 103.6(8) . . ?
C102 C101 H101 111.6 . . ?
N34 C98 N25 113.9(8) . . ?
N34 C98 C97 104.0(8) . . ?
N34 C98 H98 111.9 . . ?
N25 C98 C97 102.6(8) . . ?
N25 C98 H98 111.9 . . ?
C97 C98 H98 111.9 . . ?
N23 C81 N24 107.5(9) . . ?
O27 C81 N24 125.5(11) . . ?
O27 C81 N23 127.0(11) . . ?
C22 C21 H21 119.9 . . ?
C22 C21 C20 120.2(9) . . ?
C20 C21 H21 119.9 . . ?
C20 C25 H25 119.6 . . ?
C20 C25 C24 120.8(9) . . ?
C24 C25 H25 119.6 . . ?
C43 C38 C37 119.5(9) . . ?
C39 C38 C37 120.3(9) . . ?
C39 C38 C43 120.1(10) . . ?
C2 C7 H7 118.6 . . ?
C2 C7 C6 122.8(10) . . ?
C6 C7 H7 118.6 . . ?
C54 C50 C47 122.8(10) . . ?
C54 C50 C51 118.5(11) . . ?
C51 C50 C47 118.4(10) . . ?
N35 C99 H99 111.6 . . ?
N35 C99 C100 103.4(9) . . ?
N24 C99 N35 115.0(9) . . ?
N24 C99 H99 111.6 . . ?
N24 C99 C100 103.0(8) . . ?
C100 C99 H99 111.6 . . ?
N29 C87 N30 108.0(8) . . ?
O30 C87 N29 127.4(11) . . ?
O30 C87 N30 123.9(11) . . ?
C21 C20 C19 122.2(8) . . ?
C25 C20 C19 118.8(8) . . ?
C25 C20 C21 118.9(8) . . ?
N25 C83 N26 109.3(9) . . ?
O28 C83 N25 127.6(10) . . ?
O28 C83 N26 123.0(10) . . ?
C38 C43 H43 120.4 . . ?
C38 C43 C42 119.2(10) . . ?
C42 C43 H43 120.4 . . ?
N3 C27 C28 120.3(10) . . ?
N3 C27 H27 119.8 . . ?
C28 C27 H27 119.8 . . ?
C43 C42 H42 119.4 . . ?
C41 C42 C43 121.2(10) . . ?
C41 C42 H42 119.4 . . ?
N1 C8 C5 114.1(8) . . ?
N1 C8 H8A 108.7 . . ?
N1 C8 H8B 108.7 . . ?
C5 C8 H8A 108.7 . . ?
C5 C8 H8B 108.7 . . ?
H8A C8 H8B 107.6 . . ?
N6 C52 H52 116.7 . . ?
N6 C52 C51 126.5(13) . . ?
C51 C52 H52 116.7 . . ?
C47 C46 H46 119.0 . . ?
C45 C46 H46 119.0 . . ?
C45 C46 C47 122.0(11) . . ?
C22 C23 C26 119.7(9) . . ?
C24 C23 C22 119.4(9) . . ?
C24 C23 C26 120.8(10) . . ?
C46 C47 C50 122.4(10) . . ?
C46 C47 C48 116.3(10) . . ?
C48 C47 C50 121.3(11) . . ?
N1 C13 H13 119.8 . . ?
N1 C13 C12 120.4(10) . . ?
C12 C13 H13 119.8 . . ?
C12 C11 C14 121.9(11) . . ?
C12 C11 C10 115.8(10) . . ?
C10 C11 C14 122.1(11) . . ?
O25 C63 N15 125.2(15) . . ?
O25 C63 N16 127.5(14) . . ?
N15 C63 N16 107.3(10) . . ?
N5 C49 H49 118.9 . . ?
N5 C49 C48 122.2(10) . . ?
C48 C49 H49 118.9 . . ?
N37 C102 N30 115.6(8) . . ?
N37 C102 C101 104.3(8) . . ?
N37 C102 H102 111.4 . . ?
N30 C102 C101 102.1(8) . . ?
N30 C102 H102 111.4 . . ?
C101 C102 H102 111.4 . . ?
C32 C33 H33 120.6 . . ?
C34 C33 C32 118.8(12) . . ?
C34 C33 H33 120.6 . . ?
C5 C4 H4 120.8 . . ?
C3 C4 C5 118.4(10) . . ?
C3 C4 H4 120.8 . . ?
C50 C54 H54 119.9 . . ?
C53 C54 C50 120.2(12) . . ?
C53 C54 H54 119.9 . . ?
C13 C12 C11 121.4(10) . . ?
C13 C12 H12 119.3 . . ?
C11 C12 H12 119.3 . . ?
N23 C100 N36 112.7(9) . . ?
N23 C100 C99 104.4(9) . . ?
N23 C100 H100 112.0 . . ?
N36 C100 C99 103.3(9) . . ?
N36 C100 H100 112.0 . . ?
C99 C100 H100 112.0 . . ?
N35 C94 N36 106.9(10) . . ?
O33 C94 N35 127.6(11) . . ?
O33 C94 N36 125.6(11) . . ?
N6 C53 H53 119.2 . . ?
C54 C53 N6 121.7(12) . . ?
C54 C53 H53 119.2 . . ?
N33 C92 N34 108.2(9) . . ?
O32 C92 N33 126.1(10) . . ?
O32 C92 N34 125.8(10) . . ?
N5 C44 H44A 110.1 . . ?
N5 C44 H44B 110.1 . . ?
N5 C44 C41 107.9(9) . . ?
H44A C44 H44B 108.4 . . ?
C41 C44 H44A 110.1 . . ?
C41 C44 H44B 110.1 . . ?
N37 C80 H80A 108.5 . . ?
N37 C80 H80B 108.5 . . ?
N23 C80 N37 115.1(9) . . ?
N23 C80 H80A 108.5 . . ?
N23 C80 H80B 108.5 . . ?
H80A C80 H80B 107.5 . . ?
N5 C45 C46 119.3(11) . . ?
N5 C45 H45 120.4 . . ?
C46 C45 H45 120.4 . . ?
N3 C31 H31 120.3 . . ?
N3 C31 C30 119.5(10) . . ?
C30 C31 H31 120.3 . . ?
N33 C91 H91A 109.1 . . ?
N33 C91 H91B 109.1 . . ?
N32 C91 N33 112.3(8) 7_766 . ?
N32 C91 H91A 109.1 7_766 . ?
N32 C91 H91B 109.1 7_766 . ?
H91A C91 H91B 107.9 . . ?
C42 C41 C44 121.2(10) . . ?
C40 C41 C42 117.9(11) . . ?
C40 C41 C44 120.9(11) . . ?
O18 C55 N7 126.1(13) . . ?
O18 C55 N8 125.5(12) . . ?
N7 C55 N8 108.4(10) . . ?
C50 C51 H51 122.0 . . ?
C52 C51 C50 116.1(12) . . ?
C52 C51 H51 122.0 . . ?
C32 C36 H36 120.7 . . ?
C32 C36 C35 118.5(13) . . ?
C35 C36 H36 120.7 . . ?
N8 C56 H56A 108.8 . . ?
N8 C56 H56B 108.8 . . ?
N9 C56 N8 113.8(10) . . ?
N9 C56 H56A 108.8 . . ?
N9 C56 H56B 108.8 . . ?
H56A C56 H56B 107.7 . . ?
N25 C82 H82A 109.1 . . ?
N25 C82 H82B 109.1 . . ?
N24 C82 N25 112.6(9) . . ?
N24 C82 H82A 109.1 . . ?
N24 C82 H82B 109.1 . . ?
H82A C82 H82B 107.8 . . ?
O21 C61 N14 129.1(15) . . ?
O21 C61 N13 124.4(14) . . ?
N14 C61 N13 106.5(11) . . ?
O24 C65 N17 125.2(15) . . ?
O24 C65 N18 127.2(14) . . ?
N18 C65 N17 107.5(12) . . ?
N30 C88 N36 113.3(9) . . ?
N30 C88 H88A 108.9 . . ?
N30 C88 H88B 108.9 . . ?
N36 C88 H88A 108.9 . . ?
N36 C88 H88B 108.9 . . ?
H88A C88 H88B 107.7 . . ?
N14 C78 H78 112.2 . . ?
N14 C78 N15 113.5(11) . . ?
N14 C78 C77 103.4(11) . . ?
N15 C78 H78 112.2 . . ?
N15 C78 C77 102.8(11) . . ?
C77 C78 H78 112.2 . . ?
C29 C30 H30 119.0 . . ?
C31 C30 C29 122.0(11) . . ?
C31 C30 H30 119.0 . . ?
N26 C84 H84A 109.0 7_766 . ?
N26 C84 H84B 109.0 7_766 . ?
N27 C84 N26 112.8(7) . 7_766 ?
N27 C84 H84A 109.0 . . ?
N27 C84 H84B 109.0 . . ?
H84A C84 H84B 107.8 . . ?
C47 C48 H48 120.6 . . ?
C49 C48 C47 118.9(11) . . ?
C49 C48 H48 120.6 . . ?
O20 C59 N11 126.9(13) . . ?
O20 C59 N12 122.0(13) . . ?
N11 C59 N12 111.0(12) . . ?
N7 C62 H62A 108.6 . . ?
N7 C62 H62B 108.6 . . ?
H62A C62 H62B 107.6 . . ?
N15 C62 N7 114.4(11) 5_766 . ?
N15 C62 H62A 108.6 5_766 . ?
N15 C62 H62B 108.6 5_766 . ?
N1 C9 H9 119.4 . . ?
N1 C9 C10 121.2(11) . . ?
C10 C9 H9 119.4 . . ?
C15 C14 C11 120.5(13) . . ?
C18 C14 C11 121.2(13) . . ?
C18 C14 C15 118.2(13) . . ?
N3 C26 C23 112.9(8) . . ?
N3 C26 H26A 109.0 . . ?
N3 C26 H26B 109.0 . . ?
C23 C26 H26A 109.0 . . ?
C23 C26 H26B 109.0 . . ?
H26A C26 H26B 107.8 . . ?
N4 C35 C36 124.8(14) . . ?
N4 C35 H35 117.6 . . ?
C36 C35 H35 117.6 . . ?
C25 C24 C23 119.9(10) . . ?
C25 C24 H24 120.0 . . ?
C23 C24 H24 120.0 . . ?
C38 C39 H39 119.9 . . ?
C38 C39 C40 120.2(11) . . ?
C40 C39 H39 119.9 . . ?
N20 C67 N19 109.1(12) . . ?
O23 C67 N19 123.3(13) . . ?
O23 C67 N20 127.6(14) . . ?
N20 C73 H73 110.8 . . ?
N20 C73 C74 103.6(10) . . ?
N9 C73 N20 116.5(11) . . ?
N9 C73 H73 110.8 . . ?
N9 C73 C74 103.7(10) . . ?
C74 C73 H73 110.8 . . ?
N22 C71 H71 111.1 . . ?
N22 C71 C72 104.4(11) . . ?
N7 C71 N22 114.4(12) . . ?
N7 C71 H71 111.1 . . ?
N7 C71 C72 104.5(10) . . ?
C72 C71 H71 111.1 . . ?
C11 C10 H10 119.9 . . ?
C9 C10 C11 120.3(11) . . ?
C9 C10 H10 119.9 . . ?
O19 C57 N10 127.3(13) . . ?
O19 C57 N9 125.6(12) . . ?
N9 C57 N10 107.0(10) . . ?
N18 C75 H75 112.2 . . ?
N18 C75 N11 116.7(11) . . ?
N18 C75 C76 102.2(11) . . ?
N11 C75 H75 112.2 . . ?
N11 C75 C76 100.3(11) . . ?
C76 C75 H75 112.2 . . ?
N19 C74 N10 113.0(10) . . ?
N19 C74 C73 104.2(11) . . ?
N19 C74 H74 111.8 . . ?
N10 C74 C73 103.8(10) . . ?
N10 C74 H74 111.8 . . ?
C73 C74 H74 111.8 . . ?
N22 C70 H70A 108.7 5_766 . ?
N22 C70 H70B 108.7 5_766 . ?
N14 C70 N22 114.2(10) . 5_766 ?
N14 C70 H70A 108.7 . . ?
N14 C70 H70B 108.7 . . ?
H70A C70 H70B 107.6 . . ?
C63 N15 C78 112.7(12) . . ?
C63 N15 C62 122.7(11) . 5_766 ?
C62 N15 C78 121.6(12) 5_766 . ?
C63 N16 C77 111.3(11) . . ?
C63 N16 C64 118.1(11) . . ?
C77 N16 C64 123.5(13) . . ?
C65 N17 C76 111.5(13) . . ?
C65 N17 C64 119.4(12) . . ?
C76 N17 C64 123.7(13) . . ?
C65 N18 C75 114.4(13) . . ?
C65 N18 C66 122.8(13) . . ?
C66 N18 C75 120.0(12) . . ?
C59 N11 C75 113.0(12) . . ?
C59 N11 C58 124.2(11) . . ?
C58 N11 C75 122.5(12) . . ?
C59 N12 C60 124.5(11) . . ?
C59 N12 C76 110.0(12) . . ?
C76 N12 C60 121.9(12) . . ?
O22 C69 N21 125.3(15) . . ?
O22 C69 N22 125.7(16) . . ?
N21 C69 N22 108.9(13) . . ?
N2 C17 H17 116.8 . . ?
N2 C17 C18 126.4(18) . . ?
C18 C17 H17 116.8 . . ?
N4 C34 C33 124.4(14) . . ?
N4 C34 H34 117.8 . . ?
C33 C34 H34 117.8 . . ?
C41 C40 H40 119.3 . . ?
C39 C40 C41 121.4(12) . . ?
C39 C40 H40 119.3 . . ?
C14 C15 H15 122.7 . . ?
C14 C15 C16 114.7(15) . . ?
C16 C15 H15 122.7 . . ?
N13 C60 N12 114.4(11) . . ?
N13 C60 H60A 108.7 . . ?
N13 C60 H60B 108.7 . . ?
N12 C60 H60A 108.7 . . ?
N12 C60 H60B 108.7 . . ?
H60A C60 H60B 107.6 . . ?
N21 C72 N8 114.6(11) . . ?
N21 C72 C71 104.7(12) . . ?
N21 C72 H72 111.0 . . ?
N8 C72 C71 104.1(11) . . ?
N8 C72 H72 111.0 . . ?
C71 C72 H72 111.0 . . ?
N13 C77 C78 103.7(12) . . ?
N13 C77 H77 110.9 . . ?
C78 C77 H77 110.9 . . ?
N16 C77 N13 115.2(10) . . ?
N16 C77 C78 104.9(11) . . ?
N16 C77 H77 110.9 . . ?
N19 C66 H66A 108.7 . . ?
N19 C66 H66B 108.7 . . ?
N18 C66 N19 114.2(11) . . ?
N18 C66 H66A 108.7 . . ?
N18 C66 H66B 108.7 . . ?
H66A C66 H66B 107.6 . . ?
C75 C76 H76 111.1 . . ?
N17 C76 C75 103.9(11) . . ?
N17 C76 H76 111.1 . . ?
N12 C76 C75 105.5(11) . . ?
N12 C76 N17 113.8(12) . . ?
N12 C76 H76 111.1 . . ?
N16 C64 N17 111.4(11) . . ?
N16 C64 H64A 109.3 . . ?
N16 C64 H64B 109.3 . . ?
N17 C64 H64A 109.3 . . ?
N17 C64 H64B 109.3 . . ?
H64A C64 H64B 108.0 . . ?
N10 C58 N11 113.9(10) . . ?
N10 C58 H58A 108.8 . . ?
N10 C58 H58B 108.8 . . ?
N11 C58 H58A 108.8 . . ?
N11 C58 H58B 108.8 . . ?
H58A C58 H58B 107.7 . . ?
C14 C18 C17 118.7(17) . . ?
C14 C18 H18 120.6 . . ?
C17 C18 H18 120.6 . . ?
N2 C16 C15 128.8(16) . . ?
N2 C16 H16 115.6 . . ?
C15 C16 H16 115.6 . . ?
N20 C68 N21 116.8(12) . . ?
N20 C68 H68A 108.1 . . ?
N20 C68 H68B 108.1 . . ?
N21 C68 H68A 108.1 . . ?
N21 C68 H68B 108.1 . . ?
H68A C68 H68B 107.3 . . ?
C5 C6 C7 118.6(10) . . ?
C5 C6 H6 120.7 . . ?
C7 C6 H6 120.7 . . ?

loop_
_geom_bond_atom_site_label_1
_geom_bond_atom_site_label_2
_geom_bond_distance
_geom_bond_site_symmetry_2
_geom_bond_publ_flag
U1 U3 3.7217(6) . ?
U1 O8 2.340(6) . ?
U1 O7 2.267(6) . ?
U1 O12 2.456(6) . ?
U1 O10 2.400(6) . ?
U1 O1 1.780(7) . ?
U1 O16 2.470(7) . ?
U1 O2 1.782(7) . ?
U2 U3 3.6995(5) . ?
U2 O7 2.237(6) . ?
U2 O13 2.344(7) . ?
U2 O14 2.518(6) . ?
U2 O15 2.473(7) . ?
U2 O3 1.780(7) . ?
U2 O4 1.744(7) . ?
U2 O9 2.309(7) . ?
U2 C37 2.871(10) . ?
U3 O8 2.308(6) . ?
U3 O7 2.275(6) . ?
U3 O18 2.479(7) . ?
U3 O9 2.346(7) . ?
U3 O6 1.780(9) . ?
U3 O5 1.770(9) . ?
U3 O17 2.648(10) . ?
O21 C61 1.196(14) . ?
O13 C19 1.318(10) . ?
O12 C19 1.251(10) . ?
O10 C1 1.268(12) . ?
O14 C37 1.265(11) . ?
O15 C37 1.267(11) . ?
O16 H16A 0.8588 . ?
O16 H16B 0.8586 . ?
O18 C55 1.215(13) . ?
O29 C85 1.246(11) . ?
N33 C97 1.454(12) . ?
N33 C92 1.351(13) . ?
N33 C91 1.458(13) . ?
O11 C1 1.247(13) . ?
N38 C79 1.380(13) . ?
N38 C89 1.437(13) . ?
N38 C101 1.444(13) . ?
N28 C95 1.455(12) . ?
N28 C86 1.469(12) . ?
N28 C85 1.361(11) . ?
N35 C93 1.457(13) . ?
N35 C99 1.439(13) . ?
N35 C94 1.373(14) . ?
O26 C79 1.227(12) . ?
N34 C93 1.425(14) . ?
N34 C98 1.442(13) . ?
N34 C92 1.379(13) . ?
N25 C98 1.462(13) . ?
N25 C83 1.326(13) . ?
N25 C82 1.470(13) . ?
O28 C83 1.231(12) . ?
N26 C97 1.451(12) . ?
N26 C83 1.377(13) . ?
N26 C84 1.458(13) 7_766 ?
O32 C92 1.236(13) . ?
O22 C69 1.241(16) . ?
C19 C20 1.409(11) . ?
C1 C2 1.479(13) . ?
N31 C95 1.445(11) . ?
N31 C89 1.454(13) . ?
N31 C90 1.367(13) . ?
N3 C27 1.358(13) . ?
N3 C31 1.342(13) . ?
N3 C26 1.489(13) . ?
N37 C79 1.355(13) . ?
N37 C102 1.407(13) . ?
N37 C80 1.442(13) . ?
N2 C17 1.29(2) . ?
N2 C16 1.28(2) . ?
N29 C86 1.456(14) . ?
N29 C101 1.437(12) . ?
N29 C87 1.344(13) . ?
N19 C67 1.392(18) . ?
N19 C74 1.448(16) . ?
N19 C66 1.462(18) . ?
N1 C8 1.503(13) . ?
N1 C13 1.301(14) . ?
N1 C9 1.330(14) . ?
N10 C57 1.382(16) . ?
N10 C74 1.477(15) . ?
N10 C58 1.410(17) . ?
N20 C67 1.333(17) . ?
N20 C73 1.438(16) . ?
N20 C68 1.389(18) . ?
N21 C69 1.351(18) . ?
N21 C72 1.430(16) . ?
N21 C68 1.45(2) . ?
O23 C67 1.251(15) . ?
O30 C87 1.218(12) . ?
N32 C96 1.472(12) . ?
N32 C90 1.382(13) . ?
N32 C91 1.436(13) 7_766 ?
N22 C71 1.447(16) . ?
N22 C70 1.434(19) 5_766 ?
N22 C69 1.369(18) . ?
N27 C96 1.455(12) . ?
N27 C85 1.340(12) . ?
N27 C84 1.445(12) . ?
N7 C55 1.358(16) . ?
N7 C62 1.45(2) . ?
N7 C71 1.447(15) . ?
N14 C61 1.365(17) . ?
N14 C78 1.442(16) . ?
N14 C70 1.408(19) . ?
N8 C55 1.363(17) . ?
N8 C56 1.482(17) . ?
N8 C72 1.462(15) . ?
O31 C90 1.204(12) . ?
N6 C52 1.310(17) . ?
N6 C53 1.359(16) . ?
N5 C49 1.321(16) . ?
N5 C44 1.504(14) . ?
N5 C45 1.330(14) . ?
N24 C81 1.392(14) . ?
N24 C99 1.433(13) . ?
N24 C82 1.429(14) . ?
O33 C94 1.218(14) . ?
N23 C81 1.374(14) . ?
N23 C100 1.438(14) . ?
N23 C80 1.427(13) . ?
N30 C87 1.382(14) . ?
N30 C102 1.465(13) . ?
N30 C88 1.433(14) . ?
O19 C57 1.197(14) . ?
O25 C63 1.209(14) . ?
C97 H97 0.9800 . ?
C97 C98 1.518(13) . ?
C5 C8 1.527(12) . ?
C5 C4 1.417(15) . ?
C5 C6 1.392(15) . ?
C95 H95 0.9800 . ?
C95 C96 1.524(14) . ?
C96 H96 0.9800 . ?
O20 C59 1.234(15) . ?
O27 C81 1.205(13) . ?
C37 C38 1.521(13) . ?
C29 C32 1.473(15) . ?
C29 C28 1.404(15) . ?
C29 C30 1.362(14) . ?
N9 C56 1.439(17) . ?
N9 C73 1.427(15) . ?
N9 C57 1.379(16) . ?
N4 C35 1.321(18) . ?
N4 C34 1.329(19) . ?
N36 C100 1.458(15) . ?
N36 C94 1.390(15) . ?
N36 C88 1.451(13) . ?
N13 C61 1.387(18) . ?
N13 C60 1.43(2) . ?
N13 C77 1.432(16) . ?
C2 C3 1.403(14) . ?
C2 C7 1.352(13) . ?
C22 H22 0.9300 . ?
C22 C21 1.367(13) . ?
C22 C23 1.390(14) . ?
O24 C65 1.214(16) . ?
O17 H17A 0.8499 . ?
O17 H17B 0.8503 . ?
C89 H89A 0.9700 . ?
C89 H89B 0.9700 . ?
C86 H86A 0.9700 . ?
C86 H86B 0.9700 . ?
C32 C33 1.410(15) . ?
C32 C36 1.368(17) . ?
C28 H28 0.9300 . ?
C28 C27 1.375(15) . ?
C93 H93A 0.9700 . ?
C93 H93B 0.9700 . ?
C3 H3 0.9300 . ?
C3 C4 1.359(14) . ?
C101 H101 0.9800 . ?
C101 C102 1.561(14) . ?
C98 H98 0.9800 . ?
C21 H21 0.9300 . ?
C21 C20 1.401(12) . ?
C25 H25 0.9300 . ?
C25 C20 1.378(13) . ?
C25 C24 1.383(14) . ?
C38 C43 1.367(14) . ?
C38 C39 1.358(15) . ?
C7 H7 0.9300 . ?
C7 C6 1.403(14) . ?
C50 C47 1.490(15) . ?
C50 C54 1.358(15) . ?
C50 C51 1.428(15) . ?
C99 H99 0.9800 . ?
C99 C100 1.549(15) . ?
C43 H43 0.9300 . ?
C43 C42 1.385(14) . ?
C27 H27 0.9300 . ?
C42 H42 0.9300 . ?
C42 C41 1.372(16) . ?
C8 H8A 0.9700 . ?
C8 H8B 0.9700 . ?
C52 H52 0.9300 . ?
C52 C51 1.336(17) . ?
C46 H46 0.9300 . ?
C46 C47 1.380(16) . ?
C46 C45 1.362(16) . ?
C23 C26 1.532(13) . ?
C23 C24 1.383(14) . ?
C47 C48 1.413(15) . ?
C13 H13 0.9300 . ?
C13 C12 1.386(15) . ?
C11 C12 1.392(15) . ?
C11 C14 1.481(15) . ?
C11 C10 1.384(17) . ?
C63 N15 1.364(17) . ?
C63 N16 1.383(17) . ?
C49 H49 0.9300 . ?
C49 C48 1.353(17) . ?
C102 H102 0.9800 . ?
C33 H33 0.9300 . ?
C33 C34 1.386(17) . ?
C4 H4 0.9300 . ?
C54 H54 0.9300 . ?
C54 C53 1.359(17) . ?
C12 H12 0.9300 . ?
C100 H100 0.9800 . ?
C53 H53 0.9300 . ?
C44 H44A 0.9700 . ?
C44 H44B 0.9700 . ?
C44 C41 1.507(14) . ?
C80 H80A 0.9700 . ?
C80 H80B 0.9700 . ?
C45 H45 0.9300 . ?
C31 H31 0.9300 . ?
C31 C30 1.363(15) . ?
C91 H91A 0.9700 . ?
C91 H91B 0.9700 . ?
C41 C40 1.371(17) . ?
C51 H51 0.9300 . ?
C36 H36 0.9300 . ?
C36 C35 1.410(17) . ?
C56 H56A 0.9700 . ?
C56 H56B 0.9700 . ?
C82 H82A 0.9700 . ?
C82 H82B 0.9700 . ?
C65 N17 1.389(18) . ?
C65 N18 1.370(18) . ?
C88 H88A 0.9700 . ?
C88 H88B 0.9700 . ?
C78 H78 0.9800 . ?
C78 N15 1.448(15) . ?
C78 C77 1.52(2) . ?
C30 H30 0.9300 . ?
C84 H84A 0.9700 . ?
C84 H84B 0.9700 . ?
C48 H48 0.9300 . ?
C59 N11 1.329(16) . ?
C59 N12 1.365(16) . ?
C62 H62A 0.9700 . ?
C62 H62B 0.9700 . ?
C62 N15 1.445(18) 5_766 ?
C9 H9 0.9300 . ?
C9 C10 1.384(17) . ?
C14 C15 1.392(18) . ?
C14 C18 1.34(2) . ?
C26 H26A 0.9700 . ?
C26 H26B 0.9700 . ?
C35 H35 0.9300 . ?
C24 H24 0.9300 . ?
C39 H39 0.9300 . ?
C39 C40 1.363(17) . ?
C73 H73 0.9800 . ?
C73 C74 1.53(2) . ?
C71 H71 0.9800 . ?
C71 C72 1.48(2) . ?
C10 H10 0.9300 . ?
C75 H75 0.9800 . ?
C75 N18 1.448(17) . ?
C75 N11 1.481(16) . ?
C75 C76 1.57(2) . ?
C74 H74 0.9800 . ?
C70 H70A 0.9700 . ?
C70 H70B 0.9700 . ?
N16 C77 1.428(16) . ?
N16 C64 1.470(19) . ?
N17 C76 1.469(16) . ?
N17 C64 1.483(19) . ?
N18 C66 1.428(19) . ?
N11 C58 1.459(18) . ?
N12 C60 1.448(18) . ?
N12 C76 1.448(17) . ?
C17 H17 0.9300 . ?
C17 C18 1.395(19) . ?
C34 H34 0.9300 . ?
C40 H40 0.9300 . ?
C15 H15 0.9300 . ?
C15 C16 1.41(2) . ?
C60 H60A 0.9700 . ?
C60 H60B 0.9700 . ?
C72 H72 0.9800 . ?
C77 H77 0.9800 . ?
C66 H66A 0.9700 . ?
C66 H66B 0.9700 . ?
C76 H76 0.9800 . ?
C64 H64A 0.9700 . ?
C64 H64B 0.9700 . ?
C58 H58A 0.9700 . ?
C58 H58B 0.9700 . ?
C18 H18 0.9300 . ?
C16 H16 0.9300 . ?
C68 H68A 0.9700 . ?
C68 H68B 0.9700 . ?
C6 H6 0.9300 . ?

loop_
_geom_torsion_atom_site_label_1
_geom_torsion_atom_site_label_2
_geom_torsion_atom_site_label_3
_geom_torsion_atom_site_label_4
_geom_torsion
_geom_torsion_site_symmetry_1
_geom_torsion_site_symmetry_2
_geom_torsion_site_symmetry_3
_geom_torsion_site_symmetry_4
_geom_torsion_publ_flag
U1 O12 C19 O13 -35.6(13) . . . . ?
U1 O12 C19 C20 147.6(8) . . . . ?
U1 O10 C1 O11 3.1(17) . . . . ?
U1 O10 C1 C2 -179.0(6) . . . . ?
U2 O13 C19 O12 -31.3(12) . . . . ?
U2 O13 C19 C20 145.7(7) . . . . ?
U2 O14 C37 O15 -2.4(10) . . . . ?
U2 O14 C37 C38 175.0(8) . . . . ?
U2 O15 C37 O14 2.4(10) . . . . ?
U2 O15 C37 C38 -175.0(7) . . . . ?
U3 O18 C55 N7 -91.9(14) . . . . ?
U3 O18 C55 N8 88.9(13) . . . . ?
O13 C19 C20 C21 -21.7(13) . . . . ?
O13 C19 C20 C25 153.4(9) . . . . ?
O12 C19 C20 C21 155.1(9) . . . . ?
O12 C19 C20 C25 -29.8(14) . . . . ?
O10 C1 C2 C3 -174.9(10) . . . . ?
O10 C1 C2 C7 3.8(15) . . . . ?
O14 C37 C38 C43 -4.2(15) . . . . ?
O14 C37 C38 C39 178.6(11) . . . . ?
O15 C37 C38 C43 173.2(10) . . . . ?
O15 C37 C38 C39 -4.0(15) . . . . ?
N33 C97 C98 N34 -3.1(10) . . . . ?
N33 C97 C98 N25 115.9(8) . . . . ?
O11 C1 C2 C3 3.1(17) . . . . ?
O11 C1 C2 C7 -178.2(11) . . . . ?
N38 C101 C102 N37 -2.1(10) . . . . ?
N38 C101 C102 N30 118.6(8) . . . . ?
N28 C95 C96 N32 116.7(8) . . . . ?
N28 C95 C96 N27 -2.6(9) . . . . ?
N35 C99 C100 N23 119.9(9) . . . . ?
N35 C99 C100 N36 1.8(11) . . . . ?
N26 C97 C98 N34 -121.4(8) . . . . ?
N26 C97 C98 N25 -2.4(10) . . . . ?
C1 C2 C3 C4 178.8(10) . . . . ?
C1 C2 C7 C6 -178.0(10) . . . . ?
N31 C95 C96 N32 -2.8(10) . . . . ?
N31 C95 C96 N27 -122.0(8) . . . . ?
N3 C31 C30 C29 2.9(19) . . . . ?
N2 C17 C18 C14 3(3) . . . . ?
N29 C101 C102 N37 -122.8(8) . . . . ?
N29 C101 C102 N30 -2.1(10) . . . . ?
N1 C13 C12 C11 -1.8(17) . . . . ?
N1 C9 C10 C11 1(2) . . . . ?
N20 C73 C74 N19 -2.3(12) . . . . ?
N20 C73 C74 N10 -120.8(10) . . . . ?
N22 C71 C72 N21 9.0(12) . . . . ?
N22 C71 C72 N8 -111.6(10) . . . . ?
N7 C71 C72 N21 129.4(10) . . . . ?
N7 C71 C72 N8 8.8(13) . . . . ?
N14 C78 N15 C63 110.1(14) . . . . ?
N14 C78 N15 C62 -88.8(15) . . . 5_766 ?
N14 C78 C77 N13 9.4(12) . . . . ?
N14 C78 C77 N16 -111.8(10) . . . . ?
N6 C52 C51 C50 -4(2) . . . . ?
N5 C49 C48 C47 -2.4(17) . . . . ?
N5 C44 C41 C42 106.4(13) . . . . ?
N5 C44 C41 C40 -72.0(16) . . . . ?
N24 C99 C100 N23 -0.3(11) . . . . ?
N24 C99 C100 N36 -118.3(9) . . . . ?
O25 C63 N15 C78 177.6(13) . . . . ?
O25 C63 N15 C62 17(2) . . . 5_766 ?
O25 C63 N16 C77 -173.2(14) . . . . ?
O25 C63 N16 C64 -21(2) . . . . ?
C97 N33 C92 N34 -5.6(12) . . . . ?
C97 N33 C92 O32 175.5(11) . . . . ?
C97 N33 C91 N32 78.5(11) . . . 7_766 ?
C97 N26 C83 N25 6.7(11) . . . . ?
C97 N26 C83 O28 -174.3(9) . . . . ?
C95 N28 C86 N29 84.6(12) . . . . ?
C95 N28 C85 O29 171.5(9) . . . . ?
C95 N28 C85 N27 -5.3(11) . . . . ?
C95 N31 C89 N38 -84.3(12) . . . . ?
C95 N31 C90 N32 2.5(11) . . . . ?
C95 N31 C90 O31 -176.7(10) . . . . ?
C96 N32 C90 N31 -4.5(11) . . . . ?
C96 N32 C90 O31 174.8(10) . . . . ?
C96 N27 C85 O29 -173.3(9) . . . . ?
C96 N27 C85 N28 3.5(11) . . . . ?
C96 N27 C84 N26 -78.2(12) . . . 7_766 ?
O20 C59 N11 C75 176.2(12) . . . . ?
O20 C59 N11 C58 3(2) . . . . ?
O20 C59 N12 C60 -17(2) . . . . ?
O20 C59 N12 C76 -176.4(11) . . . . ?
C37 C38 C43 C42 -178.7(10) . . . . ?
C37 C38 C39 C40 178.5(12) . . . . ?
C29 C32 C33 C34 175.9(12) . . . . ?
C29 C32 C36 C35 -173.7(12) . . . . ?
C29 C28 C27 N3 0.3(18) . . . . ?
N9 C73 C74 N19 119.8(10) . . . . ?
N9 C73 C74 N10 1.3(12) . . . . ?
C79 N38 C89 N31 -117.3(10) . . . . ?
C79 N38 C101 N29 115.6(10) . . . . ?
C79 N38 C101 C102 4.0(10) . . . . ?
C79 N37 C102 N30 -111.5(10) . . . . ?
C79 N37 C102 C101 -0.3(11) . . . . ?
C79 N37 C80 N23 112.3(11) . . . . ?
C2 C3 C4 C5 -0.3(17) . . . . ?
C2 C7 C6 C5 -1.4(16) . . . . ?
C22 C21 C20 C19 174.7(9) . . . . ?
C22 C21 C20 C25 -0.4(15) . . . . ?
C22 C23 C26 N3 -80.0(12) . . . . ?
C22 C23 C24 C25 2.4(16) . . . . ?
O24 C65 N17 C76 174.8(13) . . . . ?
O24 C65 N17 C64 20(2) . . . . ?
O24 C65 N18 C75 -175.1(13) . . . . ?
O24 C65 N18 C66 -14(2) . . . . ?
C89 N38 C79 O26 14.3(16) . . . . ?
C89 N38 C79 N37 -164.2(9) . . . . ?
C89 N38 C101 N29 -84.6(11) . . . . ?
C89 N38 C101 C102 163.8(8) . . . . ?
C89 N31 C95 N28 80.0(11) . . . . ?
C89 N31 C95 C96 -166.7(9) . . . . ?
C89 N31 C90 N32 170.0(9) . . . . ?
C89 N31 C90 O31 -9.3(17) . . . . ?
C86 N28 C95 N31 -81.6(11) . . . . ?
C86 N28 C95 C96 165.0(9) . . . . ?
C86 N28 C85 O29 10.6(15) . . . . ?
C86 N28 C85 N27 -166.2(8) . . . . ?
C86 N29 C101 N38 82.6(11) . . . . ?
C86 N29 C101 C102 -166.9(8) . . . . ?
C86 N29 C87 O30 -3.6(16) . . . . ?
C86 N29 C87 N30 167.0(8) . . . . ?
C32 C29 C28 C27 -174.3(11) . . . . ?
C32 C29 C30 C31 172.6(11) . . . . ?
C32 C33 C34 N4 -3(2) . . . . ?
C32 C36 C35 N4 -2(2) . . . . ?
C28 C29 C32 C33 26.2(17) . . . . ?
C28 C29 C32 C36 -160.1(12) . . . . ?
C28 C29 C30 C31 -5.9(19) . . . . ?
C90 N31 C95 N28 -112.9(9) . . . . ?
C90 N31 C95 C96 0.4(11) . . . . ?
C90 N31 C89 N38 109.9(11) . . . . ?
C90 N32 C96 N27 115.4(9) . . . . ?
C90 N32 C96 C95 4.5(10) . . . . ?
C93 N35 C99 N24 -83.5(13) . . . . ?
C93 N35 C99 C100 165.0(9) . . . . ?
C93 N35 C94 O33 11.2(19) . . . . ?
C93 N35 C94 N36 -168.0(10) . . . . ?
C93 N34 C98 N25 80.1(12) . . . . ?
C93 N34 C98 C97 -168.9(9) . . . . ?
C93 N34 C92 N33 172.1(9) . . . . ?
C93 N34 C92 O32 -8.9(18) . . . . ?
C3 C2 C7 C6 0.8(16) . . . . ?
C85 N28 C95 N31 118.2(9) . . . . ?
C85 N28 C95 C96 4.8(10) . . . . ?
C85 N28 C86 N29 -117.3(10) . . . . ?
C85 N27 C96 N32 -111.8(9) . . . . ?
C85 N27 C96 C95 -0.4(10) . . . . ?
C85 N27 C84 N26 115.3(10) . . . 7_766 ?
C101 N38 C79 O26 174.1(10) . . . . ?
C101 N38 C79 N37 -4.4(11) . . . . ?
C101 N38 C89 N31 84.7(12) . . . . ?
C101 N29 C86 N28 -81.8(12) . . . . ?
C101 N29 C87 O30 -173.7(10) . . . . ?
C101 N29 C87 N30 -3.1(11) . . . . ?
C98 N34 C93 N35 -80.2(13) . . . . ?
C98 N34 C92 N33 3.4(12) . . . . ?
C98 N34 C92 O32 -177.7(11) . . . . ?
C98 N25 C83 O28 172.4(10) . . . . ?
C98 N25 C83 N26 -8.6(11) . . . . ?
C98 N25 C82 N24 90.1(12) . . . . ?
C81 N24 C99 N35 -113.1(10) . . . . ?
C81 N24 C99 C100 -1.3(12) . . . . ?
C81 N24 C82 N25 110.2(11) . . . . ?
C81 N23 C100 N36 113.2(10) . . . . ?
C81 N23 C100 C99 1.8(12) . . . . ?
C81 N23 C80 N37 -114.8(12) . . . . ?
C21 C22 C23 C26 -174.7(9) . . . . ?
C21 C22 C23 C24 0.6(15) . . . . ?
C38 C43 C42 C41 -0.2(19) . . . . ?
C38 C39 C40 C41 0(2) . . . . ?
C7 C2 C3 C4 0.1(17) . . . . ?
C50 C47 C48 C49 -178.8(10) . . . . ?
C50 C54 C53 N6 1(2) . . . . ?
C99 N35 C93 N34 86.2(13) . . . . ?
C99 N35 C94 O33 175.4(12) . . . . ?
C99 N35 C94 N36 -3.8(13) . . . . ?
C99 N24 C81 N23 2.4(12) . . . . ?
C99 N24 C81 O27 -175.6(11) . . . . ?
C99 N24 C82 N25 -82.9(13) . . . . ?
C87 N29 C86 N28 108.9(11) . . . . ?
C87 N29 C101 N38 -107.2(10) . . . . ?
C87 N29 C101 C102 3.3(11) . . . . ?
C87 N30 C102 N37 113.0(10) . . . . ?
C87 N30 C102 C101 0.5(11) . . . . ?
C87 N30 C88 N36 -114.0(11) . . . . ?
C20 C25 C24 C23 -4.5(17) . . . . ?
C83 N25 C98 N34 118.6(10) . . . . ?
C83 N25 C98 C97 6.8(11) . . . . ?
C83 N25 C82 N24 -119.0(11) . . . . ?
C83 N26 C97 N33 -114.2(8) . . . . ?
C83 N26 C97 C98 -2.3(10) . . . . ?
C43 C38 C39 C40 1(2) . . . . ?
C43 C42 C41 C44 -176.5(11) . . . . ?
C43 C42 C41 C40 2(2) . . . . ?
C27 N3 C31 C30 2.0(17) . . . . ?
C27 N3 C26 C23 131.5(10) . . . . ?
C42 C41 C40 C39 -2(2) . . . . ?
C8 N1 C13 C12 -174.0(10) . . . . ?
C8 N1 C9 C10 174.5(12) . . . . ?
C8 C5 C4 C3 -177.4(10) . . . . ?
C8 C5 C6 C7 178.2(9) . . . . ?
C52 N6 C53 C54 -2.6(19) . . . . ?
C46 C47 C48 C49 3.2(16) . . . . ?
C23 C22 C21 C20 -1.6(15) . . . . ?
C47 C50 C54 C53 -175.4(12) . . . . ?
C47 C50 C51 C52 176.9(11) . . . . ?
C47 C46 C45 N5 -0.3(18) . . . . ?
C13 N1 C8 C5 -51.4(14) . . . . ?
C13 N1 C9 C10 -4(2) . . . . ?
C11 C14 C15 C16 175.6(11) . . . . ?
C11 C14 C18 C17 -175.6(13) . . . . ?
C63 N16 C77 N13 -123.6(14) . . . . ?
C63 N16 C77 C78 -10.3(14) . . . . ?
C63 N16 C64 N17 132.6(12) . . . . ?
C49 N5 C44 C41 -80.7(13) . . . . ?
C49 N5 C45 C46 1.3(17) . . . . ?
C102 N37 C79 N38 2.8(11) . . . . ?
C102 N37 C79 O26 -175.6(10) . . . . ?
C102 N37 C80 N23 -79.3(13) . . . . ?
C102 N30 C87 N29 1.5(11) . . . . ?
C102 N30 C87 O30 172.6(10) . . . . ?
C102 N30 C88 N36 83.0(13) . . . . ?
C33 C32 C36 C35 0(2) . . . . ?
C4 C5 C8 N1 -102.7(12) . . . . ?
C4 C5 C6 C7 1.1(16) . . . . ?
C54 C50 C47 C46 131.4(13) . . . . ?
C54 C50 C47 C48 -46.6(17) . . . . ?
C54 C50 C51 C52 2.0(18) . . . . ?
C12 C11 C14 C15 -157.1(12) . . . . ?
C12 C11 C14 C18 19.8(18) . . . . ?
C12 C11 C10 C9 1.4(19) . . . . ?
C100 N23 C81 N24 -2.6(13) . . . . ?
C100 N23 C81 O27 175.4(12) . . . . ?
C100 N23 C80 N37 83.5(14) . . . . ?
C100 N36 C94 N35 5.0(13) . . . . ?
C100 N36 C94 O33 -174.1(12) . . . . ?
C100 N36 C88 N30 -83.3(14) . . . . ?
C94 N35 C93 N34 -111.1(12) . . . . ?
C94 N35 C99 N24 112.6(11) . . . . ?
C94 N35 C99 C100 1.1(12) . . . . ?
C94 N36 C100 N23 -116.4(10) . . . . ?
C94 N36 C100 C99 -4.3(12) . . . . ?
C94 N36 C88 N30 116.9(12) . . . . ?
C53 N6 C52 C51 4(2) . . . . ?
C92 N33 C97 N26 117.9(9) . . . . ?
C92 N33 C97 C98 5.4(11) . . . . ?
C92 N33 C91 N32 -127.2(10) . . . 7_766 ?
C92 N34 C93 N35 112.3(12) . . . . ?
C92 N34 C98 N25 -111.0(10) . . . . ?
C92 N34 C98 C97 0.0(11) . . . . ?
C44 N5 C49 C48 172.9(10) . . . . ?
C44 N5 C45 C46 -171.7(10) . . . . ?
C44 C41 C40 C39 176.4(13) . . . . ?
C80 N37 C79 N38 172.4(9) . . . . ?
C80 N37 C79 O26 -6.1(16) . . . . ?
C80 N37 C102 N30 79.4(13) . . . . ?
C80 N37 C102 C101 -169.5(9) . . . . ?
C80 N23 C81 N24 -166.4(9) . . . . ?
C80 N23 C81 O27 11.5(18) . . . . ?
C80 N23 C100 N36 -83.8(13) . . . . ?
C80 N23 C100 C99 164.8(10) . . . . ?
C45 N5 C49 C48 0.1(17) . . . . ?
C45 N5 C44 C41 92.3(12) . . . . ?
C45 C46 C47 C50 -179.9(11) . . . . ?
C45 C46 C47 C48 -1.9(17) . . . . ?
C31 N3 C27 C28 -3.5(17) . . . . ?
C31 N3 C26 C23 -53.4(14) . . . . ?
C91 N33 C97 N26 -85.5(11) . . . . ?
C91 N33 C97 C98 161.9(9) . . . . ?
C91 N33 C92 N34 -161.9(9) . . . . ?
C91 N33 C92 O32 19.1(17) . . . . ?
C91 N32 C96 N27 -89.8(11) 7_766 . . . ?
C91 N32 C96 C95 159.3(8) 7_766 . . . ?
C91 N32 C90 N31 -160.1(9) 7_766 . . . ?
C91 N32 C90 O31 19.2(16) 7_766 . . . ?
C55 N7 C62 N15 -112.2(13) . . . 5_766 ?
C55 N7 C71 N22 108.9(13) . . . . ?
C55 N7 C71 C72 -4.6(14) . . . . ?
C55 N8 C56 N9 121.7(11) . . . . ?
C55 N8 C72 N21 -124.4(13) . . . . ?
C55 N8 C72 C71 -10.7(13) . . . . ?
C51 C50 C47 C46 -43.3(16) . . . . ?
C51 C50 C47 C48 138.7(11) . . . . ?
C51 C50 C54 C53 -0.7(19) . . . . ?
C36 C32 C33 C34 2.0(19) . . . . ?
C56 N8 C55 O18 -12.3(18) . . . . ?
C56 N8 C55 N7 168.3(10) . . . . ?
C56 N8 C72 N21 75.2(16) . . . . ?
C56 N8 C72 C71 -171.1(11) . . . . ?
C56 N9 C73 N20 -86.0(15) . . . . ?
C56 N9 C73 C74 161.0(11) . . . . ?
C56 N9 C57 N10 -164.2(11) . . . . ?
C56 N9 C57 O19 13(2) . . . . ?
C82 N25 C98 N34 -87.9(11) . . . . ?
C82 N25 C98 C97 160.3(8) . . . . ?
C82 N25 C83 O28 19.6(17) . . . . ?
C82 N25 C83 N26 -161.4(9) . . . . ?
C82 N24 C81 N23 170.6(10) . . . . ?
C82 N24 C81 O27 -7.4(18) . . . . ?
C82 N24 C99 N35 78.9(13) . . . . ?
C82 N24 C99 C100 -169.3(10) . . . . ?
C61 N14 C78 N15 -121.0(13) . . . . ?
C61 N14 C78 C77 -10.5(13) . . . . ?
C61 N14 C70 N22 127.0(12) . . . 5_766 ?
C61 N13 C60 N12 -113.9(14) . . . . ?
C61 N13 C77 C78 -6.1(13) . . . . ?
C61 N13 C77 N16 108.0(14) . . . . ?
C65 N17 C76 C75 5.1(15) . . . . ?
C65 N17 C76 N12 119.3(13) . . . . ?
C65 N17 C64 N16 -127.8(14) . . . . ?
C65 N18 C66 N19 109.8(15) . . . . ?
C88 N30 C87 N29 -163.3(9) . . . . ?
C88 N30 C87 O30 7.8(16) . . . . ?
C88 N30 C102 N37 -82.6(13) . . . . ?
C88 N30 C102 C101 164.9(9) . . . . ?
C88 N36 C100 N23 82.2(13) . . . . ?
C88 N36 C100 C99 -165.7(10) . . . . ?
C88 N36 C94 N35 166.9(10) . . . . ?
C88 N36 C94 O33 -12.2(19) . . . . ?
C78 N14 C61 O21 -172.4(12) . . . . ?
C78 N14 C61 N13 7.0(13) . . . . ?
C78 N14 C70 N22 -78.7(16) . . . 5_766 ?
C30 C29 C32 C33 -152.2(12) . . . . ?
C30 C29 C32 C36 21.5(18) . . . . ?
C30 C29 C28 C27 4.2(18) . . . . ?
C84 N26 C97 N33 94.4(10) 7_766 . . . ?
C84 N26 C97 C98 -153.7(8) 7_766 . . . ?
C84 N26 C83 N25 157.3(9) 7_766 . . . ?
C84 N26 C83 O28 -23.7(15) 7_766 . . . ?
C84 N27 C96 N32 80.3(11) . . . . ?
C84 N27 C96 C95 -168.4(8) . . . . ?
C84 N27 C85 O29 -5.6(16) . . . . ?
C84 N27 C85 N28 171.2(9) . . . . ?
C59 N11 C58 N10 -109.8(14) . . . . ?
C59 N12 C60 N13 122.0(14) . . . . ?
C59 N12 C76 C75 -2.3(14) . . . . ?
C59 N12 C76 N17 -115.6(13) . . . . ?
C62 N7 C55 O18 4.8(18) . . . . ?
C62 N7 C55 N8 -175.8(10) . . . . ?
C62 N7 C71 N22 -77.7(16) . . . . ?
C62 N7 C71 C72 168.8(12) . . . . ?
C9 N1 C8 C5 130.5(11) . . . . ?
C9 N1 C13 C12 4.1(17) . . . . ?
C14 C11 C12 C13 173.9(11) . . . . ?
C14 C11 C10 C9 -173.4(13) . . . . ?
C14 C15 C16 N2 -3(2) . . . . ?
C26 N3 C27 C28 171.6(11) . . . . ?
C26 N3 C31 C30 -173.1(11) . . . . ?
C26 C23 C24 C25 177.7(10) . . . . ?
C35 N4 C34 C33 2(2) . . . . ?
C24 C25 C20 C19 -171.8(10) . . . . ?
C24 C25 C20 C21 3.5(16) . . . . ?
C24 C23 C26 N3 104.8(12) . . . . ?
C39 C38 C43 C42 -1.5(18) . . . . ?
C67 N19 C74 N10 117.4(12) . . . . ?
C67 N19 C74 C73 5.4(12) . . . . ?
C67 N19 C66 N18 -108.8(15) . . . . ?
C67 N20 C73 N9 -114.9(13) . . . . ?
C67 N20 C73 C74 -1.7(13) . . . . ?
C67 N20 C68 N21 115.9(15) . . . . ?
C73 N20 C67 N19 5.3(14) . . . . ?
C73 N20 C67 O23 -176.9(12) . . . . ?
C73 N20 C68 N21 -76.7(18) . . . . ?
C73 N9 C56 N8 88.8(14) . . . . ?
C73 N9 C57 N10 -5.9(14) . . . . ?
C73 N9 C57 O19 171.6(12) . . . . ?
C71 N22 C69 O22 -179.1(11) . . . . ?
C71 N22 C69 N21 -2.5(13) . . . . ?
C71 N7 C55 O18 178.6(11) . . . . ?
C71 N7 C55 N8 -2.0(13) . . . . ?
C71 N7 C62 N15 75.1(17) . . . 5_766 ?
C10 C11 C12 C13 -0.9(17) . . . . ?
C10 C11 C14 C15 17.4(18) . . . . ?
C10 C11 C14 C18 -165.7(14) . . . . ?
C57 N10 C74 N19 -117.1(13) . . . . ?
C57 N10 C74 C73 -4.9(13) . . . . ?
C57 N10 C58 N11 110.7(13) . . . . ?
C57 N9 C56 N8 -114.5(12) . . . . ?
C57 N9 C73 N20 115.8(13) . . . . ?
C57 N9 C73 C74 2.7(14) . . . . ?
C75 N18 C66 N19 -90.1(16) . . . . ?
C75 N11 C58 N10 77.7(15) . . . . ?
C74 N19 C67 N20 -6.8(14) . . . . ?
C74 N19 C67 O23 175.3(11) . . . . ?
C74 N19 C66 N18 81.4(17) . . . . ?
C74 N10 C57 O19 -170.8(12) . . . . ?
C74 N10 C57 N9 6.6(13) . . . . ?
C74 N10 C58 N11 -91.8(15) . . . . ?
C70 N22 C71 N7 85.6(15) 5_766 . . . ?
C70 N22 C71 C72 -160.9(11) 5_766 . . . ?
C70 N22 C69 O22 -22(2) 5_766 . . . ?
C70 N22 C69 N21 154.4(11) 5_766 . . . ?
C70 N14 C61 O21 -15(2) . . . . ?
C70 N14 C61 N13 164.3(11) . . . . ?
C70 N14 C78 N15 83.4(16) . . . . ?
C70 N14 C78 C77 -166.0(12) . . . . ?
N15 C63 N16 C77 10.0(15) . . . . ?
N15 C63 N16 C64 161.7(12) . . . . ?
N15 C78 C77 N13 127.7(10) . . . . ?
N15 C78 C77 N16 6.5(12) . . . . ?
N16 C63 N15 C78 -5.4(15) . . . . ?
N16 C63 N15 C62 -166.2(12) . . . 5_766 ?
N17 C65 N18 C75 7.5(15) . . . . ?
N17 C65 N18 C66 168.6(12) . . . . ?
N18 C65 N17 C76 -7.7(15) . . . . ?
N18 C65 N17 C64 -162.7(12) . . . . ?
N18 C75 N11 C59 112.2(13) . . . . ?
N18 C75 N11 C58 -74.5(16) . . . . ?
N18 C75 C76 N17 -0.6(13) . . . . ?
N18 C75 C76 N12 -120.7(11) . . . . ?
N11 C59 N12 C60 163.3(13) . . . . ?
N11 C59 N12 C76 4.3(14) . . . . ?
N11 C75 N18 C65 -112.4(14) . . . . ?
N11 C75 N18 C66 85.9(15) . . . . ?
N11 C75 C76 N17 119.8(11) . . . . ?
N11 C75 C76 N12 -0.2(12) . . . . ?
N12 C59 N11 C75 -4.6(14) . . . . ?
N12 C59 N11 C58 -177.8(11) . . . . ?
C69 N21 C72 N8 102.2(15) . . . . ?
C69 N21 C72 C71 -11.1(13) . . . . ?
C69 N21 C68 N20 -99.3(16) . . . . ?
C69 N22 C71 N7 -117.8(13) . . . . ?
C69 N22 C71 C72 -4.3(13) . . . . ?
C17 N2 C16 C15 7(2) . . . . ?
C34 N4 C35 C36 1(2) . . . . ?
C15 C14 C18 C17 1(2) . . . . ?
C60 N13 C61 O21 14.1(19) . . . . ?
C60 N13 C61 N14 -165.3(11) . . . . ?
C60 N13 C77 C78 159.0(11) . . . . ?
C60 N13 C77 N16 -87.0(16) . . . . ?
C60 N12 C76 C75 -161.9(12) . . . . ?
C60 N12 C76 N17 84.8(16) . . . . ?
C72 N21 C69 O22 -174.6(12) . . . . ?
C72 N21 C69 N22 8.7(14) . . . . ?
C72 N21 C68 N20 85.5(17) . . . . ?
C72 N8 C55 O18 -172.5(11) . . . . ?
C72 N8 C55 N7 8.1(13) . . . . ?
C72 N8 C56 N9 -80.5(13) . . . . ?
C77 N13 C61 O21 179.2(11) . . . . ?
C77 N13 C61 N14 -0.2(13) . . . . ?
C77 N13 C60 N12 82.5(16) . . . . ?
C77 C78 N15 C63 -0.8(14) . . . . ?
C77 C78 N15 C62 160.2(12) . . . 5_766 ?
C77 N16 C64 N17 -79.4(16) . . . . ?
C66 N19 C67 N20 -178.0(12) . . . . ?
C66 N19 C67 O23 4.0(19) . . . . ?
C66 N19 C74 N10 -71.7(16) . . . . ?
C66 N19 C74 C73 176.4(12) . . . . ?
C76 C75 N18 C65 -4.1(14) . . . . ?
C76 C75 N18 C66 -165.9(11) . . . . ?
C76 C75 N11 C59 2.8(13) . . . . ?
C76 C75 N11 C58 176.1(10) . . . . ?
C76 N17 C64 N16 80.4(18) . . . . ?
C76 N12 C60 N13 -81.5(17) . . . . ?
C64 N16 C77 N13 86.5(17) . . . . ?
C64 N16 C77 C78 -160.2(11) . . . . ?
C64 N17 C76 C75 158.8(13) . . . . ?
C64 N17 C76 N12 -87.0(17) . . . . ?
C58 N10 C57 O19 -10.5(19) . . . . ?
C58 N10 C57 N9 166.9(11) . . . . ?
C58 N10 C74 N19 83.6(15) . . . . ?
C58 N10 C74 C73 -164.2(11) . . . . ?
C18 C14 C15 C16 -1.4(19) . . . . ?
C16 N2 C17 C18 -7(2) . . . . ?
C68 N20 C67 N19 174.0(12) . . . . ?
C68 N20 C67 O23 -8(2) . . . . ?
C68 N20 C73 N9 76.6(16) . . . . ?
C68 N20 C73 C74 -170.2(12) . . . . ?
C68 N21 C69 O22 10(2) . . . . ?
C68 N21 C69 N22 -167.1(11) . . . . ?
C68 N21 C72 N8 -82.0(17) . . . . ?
C68 N21 C72 C71 164.7(11) . . . . ?
C6 C5 C8 N1 80.1(13) . . . . ?
C6 C5 C4 C3 -0.3(16) . . . . ?

loop_
_smtbx_masks_void_nr
_smtbx_masks_void_average_x
_smtbx_masks_void_average_y
_smtbx_masks_void_average_z
_smtbx_masks_void_volume
_smtbx_masks_void_count_electrons
_smtbx_masks_void_content
1 0.000 -0.204 0.250 1024.6 244.1 ?
2 0.000 0.442 0.750 1024.6 244.3 ?
3 0.188 0.334 0.186 53.4 17.1 ?
4 0.188 0.666 0.686 53.4 20.7 ?
5 0.183 0.137 0.915 9.3 0.0 ?
6 0.183 0.863 0.415 9.3 0.0 ?
7 0.500 -0.536 0.750 1024.6 244.3 ?
8 0.500 0.270 0.250 1024.6 244.1 ?
9 0.312 0.166 0.814 53.4 19.3 ?
10 0.312 0.834 0.314 53.4 15.6 ?
11 0.317 0.363 0.085 9.3 0.0 ?
12 0.317 0.637 0.585 9.3 0.0 ?
13 0.688 0.166 0.686 53.4 20.7 ?
14 0.688 0.834 0.186 53.4 17.1 ?
15 0.683 0.363 0.415 9.3 0.0 ?
16 0.683 0.637 0.915 9.3 0.0 ?
17 0.812 0.334 0.314 53.4 15.6 ?
18 0.812 0.666 0.814 53.4 19.3 ?
19 0.817 0.137 0.585 9.3 0.0 ?
20 0.817 0.863 0.085 9.3 0.0 ?
